data_7245669
loop_
_publ_author_name
'Lu, Zixiu'
'Wang, Shujian'
'Zhuo, Zhu'
'Li, Guo-Ling'
'Zhu, Haomiao'
'Wang, Wei'
'Huang, You-Gui'
'Hong, Maochun'

_publ_section_title
;
 Achieving stable photoluminescence by double thiacalix[4]arene-capping:
 the lanthanide-oxo cluster core matters
;
_journal_issue 45
_journal_name_full 'RSC Advances'
_journal_page_first 29151
_journal_page_last 29161
_journal_paper_doi 10.1039/D2RA04942B
_journal_volume 12
_journal_year 2022
_chemical_formula_moiety 'C49 H65 Cl Eu2 N3 O7.5 S4, C45 H56 Cl Eu2 N O8.5 S4, 2(C H4 O), 0.33[CH3OH]'
_chemical_formula_sum 'C96 H129 Cl2 Eu4 N4 O18 S8'
_chemical_formula_weight 2562.24
_space_group_crystal_system triclinic
_space_group_IT_number 2
_space_group_name_Hall '-P 1'
_space_group_name_H-M_alt 'P -1'
_atom_sites_solution_hydrogens mixed
_atom_sites_solution_primary dual
_audit_creation_date 2022-05-06
_audit_creation_method
;
Olex2 1.5-alpha
(compiled 2021.12.09 svn.r5202d8cf for OlexSys, GUI svn.r6439)
;
_audit_update_record
;
2022-07-11 deposited with the CCDC.	2022-10-03 downloaded from the CCDC.
;
_cell_angle_alpha 69.3320(10)
_cell_angle_beta 83.0420(10)
_cell_angle_gamma 86.5600(10)
_cell_formula_units_Z 2
_cell_length_a 12.2472(3)
_cell_length_b 20.8833(5)
_cell_length_c 22.7770(5)
_cell_measurement_reflns_used 9652
_cell_measurement_temperature 200.00
_cell_measurement_theta_max 27.497
_cell_measurement_theta_min 2.635
_cell_volume 5409.5(2)
_computing_cell_refinement 'SAINT V8.40A (Bruker, 2019)'
_computing_data_reduction 'SAINT V8.40A (Bruker, 2019)'
_computing_molecular_graphics 'Olex2 1.5-alpha (Dolomanov et al., 2009)'
_computing_publication_material 'Olex2 1.5-alpha (Dolomanov et al., 2009)'
_computing_structure_refinement 'SHELXL 2018/3 (Sheldrick, 2015)'
_computing_structure_solution 'SHELXT 2018/2 (Sheldrick, 2018)'
_diffrn_ambient_temperature 200.00
_diffrn_detector 'CCD area detector'
_diffrn_detector_area_resol_mean 5.6
_diffrn_detector_type 'Bruker SMART CCD 6000 area detector'
_diffrn_measured_fraction_theta_full 0.999
_diffrn_measured_fraction_theta_max 0.997
_diffrn_measurement_device 'three-circle diffractometer'
_diffrn_measurement_device_type 'Bruker SMART CCD 6000 area detector'
_diffrn_measurement_method '\w scans'
_diffrn_radiation_monochromator graphite
_diffrn_radiation_probe x-ray
_diffrn_radiation_type MoK\a
_diffrn_radiation_wavelength 0.71073
_diffrn_reflns_av_R_equivalents 0.0398
_diffrn_reflns_av_unetI/netI 0.0288
_diffrn_reflns_Laue_measured_fraction_full 0.999
_diffrn_reflns_Laue_measured_fraction_max 0.997
_diffrn_reflns_limit_h_max 15
_diffrn_reflns_limit_h_min -15
_diffrn_reflns_limit_k_max 27
_diffrn_reflns_limit_k_min -27
_diffrn_reflns_limit_l_max 29
_diffrn_reflns_limit_l_min -29
_diffrn_reflns_number 114643
_diffrn_reflns_point_group_measured_fraction_full 0.999
_diffrn_reflns_point_group_measured_fraction_max 0.997
_diffrn_reflns_theta_full 25.242
_diffrn_reflns_theta_max 27.527
_diffrn_reflns_theta_min 1.926
_diffrn_source 'sealed X-ray tube'
_diffrn_source_target Mo
_exptl_absorpt_coefficient_mu 2.553
_exptl_absorpt_correction_T_max 0.7456
_exptl_absorpt_correction_T_min 0.6366
_exptl_absorpt_correction_type multi-scan
_exptl_absorpt_process_details
;
SADABS-2016/2 (Bruker,2016/2) was used for absorption correction.
wR2(int) was 0.0929 before and 0.0514 after correction.
The Ratio of minimum to maximum transmission is 0.8538.
The \l/2 correction factor is Not present.
;
_exptl_crystal_colour colourless
_exptl_crystal_colour_primary colourless
_exptl_crystal_density_diffrn 1.573
_exptl_crystal_description block
_exptl_crystal_F_000 2582
_exptl_crystal_size_max 0.135
_exptl_crystal_size_mid 0.089
_exptl_crystal_size_min 0.077
_refine_diff_density_max 1.735
_refine_diff_density_min -1.389
_refine_diff_density_rms 0.240
_refine_ls_extinction_method none
_refine_ls_goodness_of_fit_ref 1.159
_refine_ls_hydrogen_treatment mixed
_refine_ls_matrix_type full
_refine_ls_number_parameters 1228
_refine_ls_number_reflns 24852
_refine_ls_number_restraints 39
_refine_ls_restrained_S_all 1.160
_refine_ls_R_factor_all 0.0427
_refine_ls_R_factor_gt 0.0350
_refine_ls_shift/su_max 0.003
_refine_ls_shift/su_mean 0.000
_refine_ls_structure_factor_coef Fsqd
_refine_ls_weighting_details 'w=1/[\s^2^(Fo^2^)+(0.0519P)^2^+14.0948P] where P=(Fo^2^+2Fc^2^)/3'
_refine_ls_weighting_scheme calc
_refine_ls_wR_factor_gt 0.0975
_refine_ls_wR_factor_ref 0.1098
_reflns_Friedel_coverage 0.000
_reflns_number_gt 21857
_reflns_number_total 24852
_reflns_threshold_expression 'I > 2\s(I)'
_cod_data_source_file d2ra04942b2.cif
_cod_data_source_block aaaaa
_cod_database_code 7245669
_shelx_shelxl_version_number 2018/3
_shelx_space_group_comment
;
The symmetry employed for this shelxl refinement is uniquely defined
by the following loop, which should always be used as a source of
symmetry information in preference to the above space-group names.
They are only intended as comments.
;
_shelx_estimated_absorpt_t_max 0.828
_shelx_estimated_absorpt_t_min 0.724
_olex2_refinement_description
;
1. Fixed Uiso
 At 1.2 times of:
  All C(H) groups
 At 1.5 times of:
  All C(H,H,H) groups, All O(H) groups
2. Restrained distances
 O14-H14
 0.87 with sigma of 0.01
 C49-H14
 1.905392 with sigma of 0.02
 Eu3-H14
 2.930138 with sigma of 0.02
3. Uiso/Uaniso restraints and constraints
Uanis(C11) \\sim Ueq, Uanis(C39) \\sim Ueq, Uanis(C91) \\sim Ueq, Uanis(C95)
\\sim Ueq, Uanis(C63) \\sim Ueq: with sigma of 0.001 and sigma for terminal
atoms of 0.002
Uanis(C23) \\sim Ueq: with sigma of 0.001 and sigma for terminal atoms of 0.002
4.a Riding coordinates:
 C43(H43A,H43B,H43C), C45(H45A,H45B,H45C), C47(H47A,H47B,H47C)
4.b Aromatic/amide H refined with riding coordinates:
 C10(H10), C18(H18), C24(H24), C36(H36), C38(H38), C40(H40), C44(H44),
 C46(H46), C48(H48), C56(H56), C68(H68), C70(H70), C76(H76), C84(H84), C86(H86),
  C92(H92), C96(H96), C51(H51), C53(H53), C31(H31), C33(H33)
4.c Tetrahedral OH refined with riding coordinates:
 O9(H9)
4.d Idealised Me refined as rotating group:
 C94(H94A,H94B,H94C), C49(H49A,H49B,H49C), C27(H27A,H27B,H27C), C57(H57A,H57B,
 H57C), C15(H15A,H15B,H15C), C2(H2A,H2B,H2C), C65(H65A,H65B,H65C), C67(H67A,
 H67B,H67C), C17(H17A,H17B,H17C), C69(H69A,H69B,H69C), C35(H35A,H35B,H35C),
 C9(H9A,H9B,H9C), C73(H73A,H73B,H73C), C37(H37A,H37B,H37C), C75(H75A,H75B,H75C),
  C19(H19A,H19B,H19C), C77(H77A,H77B,H77C), C39(H39A,H39B,H39C), C79(H79A,H79B,
 H79C), C5(H5A,H5B,H5C), C81(H81A,H81B,H81C), C41(H41A,H41B,H41C), C83(H83A,
 H83B,H83C), C21(H21A,H21B,H21C), C85(H85A,H85B,H85C), C87(H87A,H87B,H87C),
 C11(H11A,H11B,H11C), C89(H89A,H89B,H89C), C91(H91A,H91B,H91C), C23(H23A,H23B,
 H23C), C93(H93A,H93B,H93C), C95(H95A,H95B,H95C)
4.e Idealised tetrahedral OH refined as rotating group:
 O17(H17)
;
_smtbx_masks_special_details
;
A solvent mask was calculated and 16 electrons were 
found in a volume of 315\%A^3^ in 6 voids per unit cell. 
This is consistent with the presence of 
0.33[CH3OH] per Asymmetric Unit 
which account for 12 electrons 
per unit cell.
;
_smtbx_masks_void_probe_radius 1.2
_smtbx_masks_void_truncation_radius 1.2
_olex2_submission_special_instructions 'No special instructions were received'

loop_
_space_group_symop_operation_xyz
'x, y, z'
'-x, -y, -z'

loop_
_atom_site_label
_atom_site_type_symbol
_atom_site_fract_x
_atom_site_fract_y
_atom_site_fract_z
_atom_site_U_iso_or_equiv
_atom_site_adp_type
_atom_site_occupancy
_atom_site_site_symmetry_order
_atom_site_calc_flag
_atom_site_refinement_flags_posn
_atom_site_refinement_flags_adp
_atom_site_refinement_flags_occupancy
_atom_site_disorder_assembly
_atom_site_disorder_group
Eu1 Eu 1.21172(2) 0.97654(2) 0.48271(2) 0.01770(5) Uani 1 1 d . . . . .
Eu4 Eu 0.99135(2) 0.91011(2) 0.60523(2) 0.01709(5) Uani 1 1 d . . . . .
Eu2 Eu 0.69819(2) 0.51208(2) 1.01849(2) 0.01907(5) Uani 1 1 d . . . . .
Eu3 Eu 0.47043(2) 0.40714(2) 1.10762(2) 0.01852(5) Uani 1 1 d D . . . .
S1 S 0.64408(9) 0.94427(6) 0.47644(5) 0.0250(2) Uani 1 1 d . . . . .
S4 S 1.27999(9) 0.87262(6) 0.42627(5) 0.0240(2) Uani 1 1 d . . . . .
S6 S 0.94716(9) 0.76848(6) 0.61780(5) 0.0240(2) Uani 1 1 d . . . . .
S8 S 0.48382(10) 0.73465(6) 0.88689(5) 0.0258(2) Uani 1 1 d . . . . .
S2 S 0.38878(9) 0.44868(6) 1.21527(5) 0.0253(2) Uani 1 1 d . . . . .
S5 S 0.13254(9) 0.57402(6) 1.02141(5) 0.0263(2) Uani 1 1 d . . . . .
S3 S 0.74020(9) 0.60895(6) 1.08043(5) 0.0256(2) Uani 1 1 d . . . . .
S7 S 0.97672(9) 1.04969(6) 0.28581(5) 0.0233(2) Uani 1 1 d . . . . .
Cl0D Cl 1.38797(11) 1.01745(8) 0.39255(7) 0.0415(3) Uani 1 1 d . . . . .
Cl0E Cl 0.58313(11) 0.33887(7) 1.20797(6) 0.0369(3) Uani 1 1 d . . . . .
O1 O 1.1016(3) 0.87587(15) 0.52876(14) 0.0222(6) Uani 1 1 d . . . . .
O4 O 0.3192(3) 0.48529(16) 1.08488(15) 0.0246(6) Uani 1 1 d . . . . .
O6 O 0.5694(3) 0.50082(16) 1.10822(14) 0.0243(6) Uani 1 1 d . . . . .
O8 O 0.3567(3) 0.60390(16) 0.94796(15) 0.0246(6) Uani 1 1 d . . . . .
O10 O 0.8528(3) 1.02009(16) 0.41544(14) 0.0233(6) Uani 1 1 d . . . . .
O12 O 0.6126(3) 0.61950(16) 0.97104(15) 0.0243(6) Uani 1 1 d . . . . .
O14 O 0.3135(3) 0.33902(18) 1.16568(16) 0.0328(8) Uani 1 1 d D . . . .
H14 H 0.256(2) 0.342(3) 1.1461(12) 0.049 Uiso 1 1 d D U . . .
O16 O 1.1185(3) 0.99300(16) 0.39327(14) 0.0234(6) Uani 1 1 d . . . . .
O18 O 0.8360(3) 0.90478(15) 0.55537(15) 0.0230(6) Uani 1 1 d . . . . .
O19 O 0.500000 0.500000 1.000000 0.0265(9) Uani 1 2 d S . P . .
O5 O 1.3289(3) 0.89647(18) 0.54546(16) 0.0320(7) Uani 1 1 d . . . . .
O11 O 0.8509(3) 0.5778(2) 0.9638(2) 0.0398(9) Uani 1 1 d . . . . .
O3 O 0.8654(3) 0.85604(18) 0.69736(17) 0.0358(8) Uani 1 1 d . . . . .
O13 O 1.1149(3) 0.83355(18) 0.66990(16) 0.0321(8) Uani 1 1 d . . . . .
O7 O 1.000000 1.000000 0.500000 0.0271(10) Uani 1 2 d S . P . .
C1 C 1.1168(4) 0.8149(2) 0.5226(2) 0.0218(8) Uani 1 1 d . . . . .
O15 O 0.8069(3) 0.4604(2) 1.10397(17) 0.0370(8) Uani 1 1 d . . . . .
C4 C 1.0536(4) 0.7581(2) 0.5608(2) 0.0246(9) Uani 1 1 d . . . . .
C6 C 1.1952(4) 0.8036(2) 0.4767(2) 0.0249(9) Uani 1 1 d . . . . .
C8 C 0.1624(4) 0.5540(2) 1.1008(2) 0.0242(9) Uani 1 1 d . . . . .
N1 N 1.4269(4) 0.8186(2) 0.6166(2) 0.0345(10) Uani 1 1 d . . . . .
C10 C 1.2121(4) 0.7392(2) 0.4712(2) 0.0304(10) Uani 1 1 d . . . . .
H10 H 1.267127 0.733620 0.440087 0.036 Uiso 1 1 calc R U . . .
O2 O 0.8603(4) 0.6760(3) 0.8839(2) 0.0640(14) Uani 1 1 d . . . . .
C12 C 0.3021(4) 0.6590(2) 0.9525(2) 0.0250(9) Uani 1 1 d . . . . .
C14 C 0.1955(4) 0.6552(2) 0.9850(2) 0.0267(9) Uani 1 1 d . . . . .
C16 C 0.6992(4) 0.8604(2) 0.5135(2) 0.0263(9) Uani 1 1 d . . . . .
C18 C 1.0719(4) 0.6942(2) 0.5547(2) 0.0317(10) Uani 1 1 d . . . . .
H18 H 1.029088 0.656809 0.582276 0.038 Uiso 1 1 calc R U . . .
C20 C 0.5602(4) 0.7372(2) 0.9478(2) 0.0252(9) Uani 1 1 d . . . . .
C22 C 0.2536(4) 0.5121(2) 1.1218(2) 0.0235(9) Uani 1 1 d . . . . .
C24 C 0.5620(4) 0.7973(3) 0.9602(2) 0.0315(10) Uani 1 1 d . . . . .
H24 H 0.522486 0.836172 0.935700 0.038 Uiso 1 1 calc R U . . .
C26 C 0.6725(4) 0.6828(2) 1.0308(2) 0.0268(9) Uani 1 1 d . . . . .
N4 N 0.7428(4) 0.8765(3) 0.7725(2) 0.0491(12) Uani 1 1 d . . . . .
C28 C 0.6153(4) 0.6769(2) 0.9824(2) 0.0246(9) Uani 1 1 d . . . . .
C30 C 0.7896(4) 0.8521(2) 0.5489(2) 0.0244(9) Uani 1 1 d . . . . .
C32 C 1.2080(4) 0.9056(2) 0.3576(2) 0.0235(9) Uani 1 1 d . . . . .
C34 C 0.3477(4) 0.7250(2) 0.9260(2) 0.0259(9) Uani 1 1 d . . . . .
C36 C 0.0946(4) 0.5820(3) 1.1395(2) 0.0320(10) Uani 1 1 d . . . . .
H36 H 0.032399 0.609002 1.123498 0.038 Uiso 1 1 calc R U . . .
C38 C 0.6528(4) 0.8043(3) 0.5065(2) 0.0311(10) Uani 1 1 d . . . . .
H38 H 0.591686 0.811984 0.482682 0.037 Uiso 1 1 calc R U . . .
C40 C 0.2888(4) 0.7828(3) 0.9308(2) 0.0298(10) Uani 1 1 d . . . . .
H40 H 0.321560 0.826422 0.911412 0.036 Uiso 1 1 calc R U . . .
C42 C 0.2745(4) 0.5008(2) 1.1844(2) 0.0249(9) Uani 1 1 d . . . . .
C44 C 0.1385(4) 0.7137(3) 0.9892(2) 0.0315(10) Uani 1 1 d . . . . .
H44 H 0.066319 0.708941 1.010712 0.038 Uiso 1 1 calc R U . . .
C46 C 0.6745(4) 0.7437(3) 1.0424(2) 0.0322(10) Uani 1 1 d . . . . .
H46 H 0.714185 0.745066 1.075225 0.039 Uiso 1 1 calc R U . . .
C48 C 1.0984(4) 0.9518(3) 0.2510(2) 0.0289(10) Uani 1 1 d . . . . .
H48 H 1.060055 0.968178 0.214569 0.035 Uiso 1 1 calc R U . . .
C50 C 0.1830(4) 0.7785(3) 0.9633(2) 0.0306(10) Uani 1 1 d . . . . .
C52 C 0.6408(4) 0.5800(2) 1.1481(2) 0.0255(9) Uani 1 1 d . . . . .
C54 C 1.1508(5) 0.6830(3) 0.5097(3) 0.0357(11) Uani 1 1 d . . . . .
C56 C 0.2062(4) 0.5298(3) 1.2226(2) 0.0293(10) Uani 1 1 d . . . . .
H56 H 0.222077 0.520832 1.264599 0.035 Uiso 1 1 calc R U . . .
C58 C 1.1339(4) 0.9615(2) 0.3512(2) 0.0228(9) Uani 1 1 d . . . . .
C60 C 0.4892(4) 0.5104(2) 1.2061(2) 0.0245(9) Uani 1 1 d . . . . .
C62 C 1.0774(4) 0.9823(2) 0.2966(2) 0.0235(9) Uani 1 1 d . . . . .
C64 C 0.1155(4) 0.5716(3) 1.2011(2) 0.0335(11) Uani 1 1 d . . . . .
C66 C 0.8284(4) 0.7844(2) 0.5753(2) 0.0254(9) Uani 1 1 d . . . . .
C68 C 1.4060(4) 0.8818(3) 0.5794(2) 0.0294(10) Uani 1 1 d . . . . .
H68 H 1.451468 0.917470 0.578482 0.035 Uiso 1 1 calc R U . . .
N2 N 1.1617(4) 0.7796(2) 0.7694(2) 0.0378(10) Uani 1 1 d . . . . .
C70 C 0.8828(5) 0.6328(4) 0.9348(3) 0.0471(15) Uani 1 1 d . . . . .
H70 H 0.936380 0.647390 0.954023 0.057 Uiso 1 1 calc R U . . .
C72 C 0.7040(4) 0.9623(2) 0.3972(2) 0.0263(9) Uani 1 1 d . . . . .
C74 C 1.1738(4) 0.8980(3) 0.2572(2) 0.0313(10) Uani 1 1 d . . . . .
N3 N 0.9043(5) 0.4268(3) 1.1882(3) 0.0579(15) Uani 1 1 d . . . . .
C76 C 1.2271(4) 0.8756(2) 0.3114(2) 0.0282(10) Uani 1 1 d . . . . .
H76 H 1.278435 0.838456 0.317283 0.034 Uiso 1 1 calc R U . . .
C78 C 0.6926(4) 0.7381(3) 0.5327(3) 0.0340(11) Uani 1 1 d . . . . .
C80 C 0.6195(4) 0.8031(3) 1.0070(3) 0.0327(11) Uani 1 1 d . . . . .
C82 C 0.8041(4) 0.9969(2) 0.3778(2) 0.0225(9) Uani 1 1 d . . . . .
C84 C 0.7807(4) 0.7292(3) 0.5682(2) 0.0322(10) Uani 1 1 d . . . . .
H84 H 0.809022 0.684309 0.588025 0.039 Uiso 1 1 calc R U . . .
C86 C 0.4886(4) 0.5397(3) 1.2529(2) 0.0305(10) Uani 1 1 d . . . . .
H86 H 0.435649 0.525126 1.288812 0.037 Uiso 1 1 calc R U . . .
C88 C 0.5677(4) 0.5293(2) 1.1522(2) 0.0242(9) Uani 1 1 d . . . . .
C90 C 0.8503(4) 1.0055(2) 0.3154(2) 0.0248(9) Uani 1 1 d . . . . .
C92 C 0.6514(4) 0.9403(3) 0.3565(2) 0.0346(11) Uani 1 1 d . . . . .
H92 H 0.582546 0.918431 0.371232 0.042 Uiso 1 1 calc R U . . .
C94 C 1.5198(5) 0.8030(3) 0.6537(3) 0.0449(14) Uani 1 1 d . . . . .
H94A H 1.562845 0.844380 0.643359 0.067 Uiso 1 1 calc R U . . .
H94B H 1.566307 0.767368 0.644116 0.067 Uiso 1 1 calc R U . . .
H94C H 1.492939 0.786795 0.698730 0.067 Uiso 1 1 calc R U . . .
C96 C 0.6389(4) 0.6088(3) 1.1947(2) 0.0308(10) Uani 1 1 d . . . . .
H96 H 0.691023 0.642682 1.189898 0.037 Uiso 1 1 calc R U . . .
C3 C 0.5627(4) 0.5894(3) 1.2483(2) 0.0313(10) Uani 1 1 d . . . . .
C49 C 0.2910(5) 0.2942(3) 1.2297(3) 0.0479(15) Uani 1 1 d D . . . .
H49A H 0.226204 0.267028 1.233456 0.072 Uiso 1 1 calc R U . . .
H49B H 0.276746 0.321261 1.257310 0.072 Uiso 1 1 calc R U . . .
H49C H 0.354464 0.263497 1.242015 0.072 Uiso 1 1 calc R U . . .
C25 C 0.6974(5) 0.9498(3) 0.2952(3) 0.0398(13) Uani 1 1 d . . . . .
C51 C 0.7979(4) 0.9828(3) 0.2757(2) 0.0337(11) Uani 1 1 d . . . . .
H51 H 0.831687 0.990059 0.234133 0.040 Uiso 1 1 calc R U . . .
C13 C 0.1193(5) 0.8431(3) 0.9667(3) 0.0445(14) Uani 1 1 d . . . . .
C53 C 0.7791(5) 0.8813(3) 0.7135(3) 0.0417(13) Uani 1 1 d . . . . .
H53 H 0.734436 0.906309 0.681288 0.050 Uiso 1 1 calc R U . . .
C27 C 1.2566(5) 0.8210(3) 0.7591(3) 0.0450(14) Uani 1 1 d . . . . .
H27A H 1.245806 0.848884 0.786183 0.067 Uiso 1 1 calc R U . . .
H27B H 1.266919 0.851019 0.714795 0.067 Uiso 1 1 calc R U . . .
H27C H 1.321882 0.791353 0.769406 0.067 Uiso 1 1 calc R U . . .
C55 C 0.6445(5) 0.6762(3) 0.5244(3) 0.0469(15) Uani 1 1 d . . . . .
C7 C 0.6186(5) 0.8688(3) 1.0222(3) 0.0453(14) Uani 1 1 d . . . . .
C57 C 1.3582(5) 0.7625(3) 0.6206(3) 0.0452(14) Uani 1 1 d . . . . .
H57A H 1.281613 0.778654 0.617432 0.068 Uiso 1 1 calc R U . . .
H57B H 1.363482 0.725315 0.661105 0.068 Uiso 1 1 calc R U . . .
H57C H 1.383225 0.745739 0.586040 0.068 Uiso 1 1 calc R U . . .
C29 C 0.0444(5) 0.6044(3) 1.2437(3) 0.0493(15) Uani 1 1 d . . . . .
C59 C 0.5583(5) 0.6215(3) 1.3002(3) 0.0430(13) Uani 1 1 d . . . . .
C15 C 0.8086(7) 0.8410(4) 0.8256(3) 0.070(2) Uani 1 1 d . . . . .
H15A H 0.874777 0.820385 0.810236 0.105 Uiso 1 1 calc R U . . .
H15B H 0.764619 0.805155 0.858123 0.105 Uiso 1 1 calc R U . . .
H15C H 0.830092 0.874052 0.843624 0.105 Uiso 1 1 calc R U . . .
C61 C 1.1957(5) 0.8680(3) 0.2046(3) 0.0430(13) Uani 1 1 d . . . . .
C31 C 0.8963(5) 0.4504(3) 1.1257(3) 0.0489(14) Uani 1 1 d . . . . .
H31 H 0.961835 0.459581 1.097409 0.059 Uiso 1 1 calc R U . . .
C63 C 1.1696(6) 0.6123(4) 0.5042(3) 0.0523(15) Uani 1 1 d . U . . .
C2 C 1.1355(5) 0.7271(3) 0.8302(3) 0.0471(14) Uani 1 1 d . . . . .
H2A H 1.194561 0.692291 0.838212 0.071 Uiso 1 1 calc R U . . .
H2B H 1.066181 0.705756 0.830499 0.071 Uiso 1 1 calc R U . . .
H2C H 1.127866 0.747598 0.863144 0.071 Uiso 1 1 calc R U . . .
C65 C 1.2763(7) 0.8074(4) 0.2208(4) 0.063(2) Uani 1 1 d . . . . .
H65A H 1.243088 0.769508 0.256657 0.095 Uiso 1 1 calc R U . . .
H65B H 1.343954 0.820953 0.231877 0.095 Uiso 1 1 calc R U . . .
H65C H 1.293567 0.792742 0.184259 0.095 Uiso 1 1 calc R U . . .
C33 C 1.0976(5) 0.7908(3) 0.7231(3) 0.0373(12) Uani 1 1 d . . . . .
H33 H 1.034024 0.763677 0.731972 0.045 Uiso 1 1 calc R U . . .
C67 C 0.6405(7) 0.9109(5) 0.7850(4) 0.081(3) Uani 1 1 d . . . . .
H67A H 0.654457 0.942241 0.806603 0.121 Uiso 1 1 calc R U . . .
H67B H 0.587070 0.876791 0.811788 0.121 Uiso 1 1 calc R U . . .
H67C H 0.611003 0.936868 0.745040 0.121 Uiso 1 1 calc R U . . .
C17 C 1.0120(6) 0.4097(4) 1.2109(4) 0.070(2) Uani 1 1 d . . . . .
H17A H 1.067657 0.412922 1.175318 0.105 Uiso 1 1 calc R U . . .
H17B H 1.011757 0.362935 1.241612 0.105 Uiso 1 1 calc R U . . .
H17C H 1.029060 0.441718 1.231131 0.105 Uiso 1 1 calc R U . . .
O17 O 0.3738(8) 0.6848(5) 1.1103(5) 0.133(3) Uani 1 1 d . . . . .
H17 H 0.397458 0.680039 1.144761 0.199 Uiso 1 1 calc R U . . .
C69 C 0.5527(7) 0.6965(4) 0.4815(4) 0.067(2) Uani 1 1 d . . . . .
H69A H 0.582364 0.725201 0.439008 0.101 Uiso 1 1 calc R U . . .
H69B H 0.495256 0.722136 0.498243 0.101 Uiso 1 1 calc R U . . .
H69C H 0.521295 0.655235 0.479735 0.101 Uiso 1 1 calc R U . . .
C35 C 0.2972(8) 0.7338(5) 1.0983(5) 0.096(4) Uani 1 1 d . . . . .
H35A H 0.278407 0.744556 1.055147 0.144 Uiso 1 1 calc R U . . .
H35B H 0.325025 0.774781 1.102506 0.144 Uiso 1 1 calc R U . . .
H35C H 0.231469 0.718253 1.128189 0.144 Uiso 1 1 calc R U . . .
C71 C 0.6425(6) 0.9258(5) 0.2499(3) 0.069(2) Uani 1 1 d . . . . .
C9 C 0.0320(8) 0.8251(4) 1.0215(5) 0.095(3) Uani 1 1 d . . . . .
H9A H 0.064328 0.796955 1.059881 0.143 Uiso 1 1 calc R U . . .
H9B H -0.025734 0.799481 1.013694 0.143 Uiso 1 1 calc R U . . .
H9C H 0.000075 0.867150 1.026821 0.143 Uiso 1 1 calc R U . . .
C73 C 0.7347(8) 0.6389(5) 0.4965(5) 0.090(3) Uani 1 1 d . . . . .
H73A H 0.705180 0.597152 0.494585 0.135 Uiso 1 1 calc R U . . .
H73B H 0.795376 0.626808 0.523002 0.135 Uiso 1 1 calc R U . . .
H73C H 0.761637 0.668680 0.453804 0.135 Uiso 1 1 calc R U . . .
C37 C -0.0284(8) 0.6615(5) 1.2069(4) 0.087(3) Uani 1 1 d . . . . .
H37A H -0.066829 0.683882 1.234933 0.130 Uiso 1 1 calc R U . . .
H37B H -0.082386 0.642753 1.189157 0.130 Uiso 1 1 calc R U . . .
H37C H 0.016651 0.694997 1.172564 0.130 Uiso 1 1 calc R U . . .
C75 C 1.0876(7) 0.8465(4) 0.1906(4) 0.069(2) Uani 1 1 d . . . . .
H75A H 1.102057 0.828144 0.156282 0.103 Uiso 1 1 calc R U . . .
H75B H 1.037705 0.886334 0.178095 0.103 Uiso 1 1 calc R U . . .
H75C H 1.053700 0.811273 0.228508 0.103 Uiso 1 1 calc R U . . .
C19 C 0.1976(8) 0.8896(4) 0.9802(6) 0.097(3) Uani 1 1 d . . . . .
H19A H 0.156087 0.928837 0.986184 0.146 Uiso 1 1 calc R U . . .
H19B H 0.254716 0.905896 0.944562 0.146 Uiso 1 1 calc R U . . .
H19C H 0.231995 0.863783 1.018561 0.146 Uiso 1 1 calc R U . . .
C77 C 0.5980(7) 0.6266(4) 0.5888(4) 0.073(2) Uani 1 1 d . . . . .
H77A H 0.541734 0.650428 0.608398 0.109 Uiso 1 1 calc R U . . .
H77B H 0.657370 0.610006 0.616015 0.109 Uiso 1 1 calc R U . . .
H77C H 0.564968 0.587798 0.583324 0.109 Uiso 1 1 calc R U . . .
C39 C 0.5337(9) 0.8909(6) 0.2803(5) 0.098(3) Uani 1 1 d . U . . .
H39A H 0.547955 0.846939 0.313143 0.148 Uiso 1 1 calc R U . . .
H39B H 0.495292 0.883242 0.248176 0.148 Uiso 1 1 calc R U . . .
H39C H 0.488011 0.920222 0.299291 0.148 Uiso 1 1 calc R U . . .
C79 C 1.2484(8) 0.9234(4) 0.1444(3) 0.071(2) Uani 1 1 d . . . . .
H79A H 1.312872 0.941681 0.154306 0.106 Uiso 1 1 calc R U . . .
H79B H 1.194723 0.960452 0.128756 0.106 Uiso 1 1 calc R U . . .
H79C H 1.271115 0.903051 0.111958 0.106 Uiso 1 1 calc R U . . .
O9 O 0.9271(8) 0.8140(6) 0.3973(6) 0.176(5) Uani 1 1 d . . . . .
H9 H 0.968026 0.845056 0.372244 0.263 Uiso 1 1 calc R U . . .
C5 C 0.8093(7) 0.4182(6) 1.2344(5) 0.090(3) Uani 1 1 d . . . . .
H5A H 0.797436 0.459635 1.245456 0.136 Uiso 1 1 calc R U . . .
H5B H 0.821752 0.378907 1.272366 0.136 Uiso 1 1 calc R U . . .
H5C H 0.744358 0.410424 1.216803 0.136 Uiso 1 1 calc R U . . .
C81 C 0.5750(13) 0.9303(4) 0.9690(5) 0.132(6) Uani 1 1 d . . . . .
H81A H 0.577229 0.971907 0.979403 0.199 Uiso 1 1 calc R U . . .
H81B H 0.499040 0.922097 0.964518 0.199 Uiso 1 1 calc R U . . .
H81C H 0.621091 0.936067 0.929237 0.199 Uiso 1 1 calc R U . . .
C41 C 0.7301(8) 0.8830(6) 1.0349(8) 0.145(7) Uani 1 1 d . . . . .
H41A H 0.782671 0.888023 0.997558 0.218 Uiso 1 1 calc R U . . .
H41B H 0.753836 0.844954 1.070937 0.218 Uiso 1 1 calc R U . . .
H41C H 0.726839 0.925385 1.044392 0.218 Uiso 1 1 calc R U . . .
C83 C 0.1219(9) 0.6422(7) 1.2697(6) 0.123(5) Uani 1 1 d . . . . .
H83A H 0.182640 0.662254 1.237267 0.184 Uiso 1 1 calc R U . . .
H83B H 0.151480 0.609488 1.307196 0.184 Uiso 1 1 calc R U . . .
H83C H 0.080304 0.678491 1.280957 0.184 Uiso 1 1 calc R U . . .
C21 C 0.5388(9) 0.8610(5) 1.0808(6) 0.107(4) Uani 1 1 d . . . . .
H21A H 0.538985 0.902413 1.091579 0.160 Uiso 1 1 calc R U . . .
H21B H 0.561344 0.821442 1.116047 0.160 Uiso 1 1 calc R U . . .
H21C H 0.464556 0.853924 1.072535 0.160 Uiso 1 1 calc R U . . .
C85 C 0.6135(10) 0.9889(7) 0.1950(5) 0.132(5) Uani 1 1 d . . . . .
H85A H 0.564657 1.019359 0.210961 0.198 Uiso 1 1 calc R U . . .
H85B H 0.576317 0.974960 0.165781 0.198 Uiso 1 1 calc R U . . .
H85C H 0.680952 1.013043 0.172767 0.198 Uiso 1 1 calc R U . . .
C43 C 0.7193(10) 0.8801(8) 0.2241(7) 0.153(7) Uani 1 1 d . . . . .
H43A H 0.794450 0.896986 0.216958 0.230 Uiso 1 1 d R U . . .
H43B H 0.696261 0.881036 0.184058 0.230 Uiso 1 1 d R U . . .
H43C H 0.717090 0.832976 0.254208 0.230 Uiso 1 1 d R U . . .
C87 C -0.0210(13) 0.5510(5) 1.2945(6) 0.185(9) Uani 1 1 d . . . . .
H87A H -0.062963 0.571544 1.323087 0.278 Uiso 1 1 calc R U . . .
H87B H 0.028512 0.515083 1.318233 0.278 Uiso 1 1 calc R U . . .
H87C H -0.071837 0.531055 1.275927 0.278 Uiso 1 1 calc R U . . .
C11 C 1.0709(11) 0.5690(7) 0.5237(7) 0.135(5) Uani 1 1 d . U . . .
H11A H 1.023640 0.582552 0.489397 0.203 Uiso 1 1 calc R U . . .
H11B H 1.030209 0.574908 0.561315 0.203 Uiso 1 1 calc R U . . .
H11C H 1.093539 0.520869 0.533407 0.203 Uiso 1 1 calc R U . . .
C89 C 0.0728(12) 0.8794(6) 0.9058(5) 0.140(6) Uani 1 1 d . . . . .
H89A H 0.009886 0.854121 0.903017 0.211 Uiso 1 1 calc R U . . .
H89B H 0.129252 0.882214 0.870667 0.211 Uiso 1 1 calc R U . . .
H89C H 0.048652 0.925611 0.903819 0.211 Uiso 1 1 calc R U . . .
C45 C 0.907(2) 0.7733(11) 0.3705(9) 0.31(2) Uani 1 1 d . . . . .
H45A H 0.938161 0.790184 0.326247 0.466 Uiso 1 1 d R U . . .
H45B H 0.826951 0.769714 0.372787 0.466 Uiso 1 1 d R U . . .
H45C H 0.938881 0.728124 0.392137 0.466 Uiso 1 1 d R U . . .
C91 C 1.2335(14) 0.6128(8) 0.4456(8) 0.166(6) Uani 1 1 d . U . . .
H91A H 1.234732 0.566902 0.443037 0.248 Uiso 1 1 calc R U . . .
H91B H 1.308891 0.626607 0.444797 0.248 Uiso 1 1 calc R U . . .
H91C H 1.199706 0.645325 0.409556 0.248 Uiso 1 1 calc R U . . .
C23 C 0.6483(13) 0.6705(8) 1.2897(8) 0.156(6) Uani 1 1 d . U . . .
H23A H 0.631302 0.714054 1.257048 0.235 Uiso 1 1 calc R U . . .
H23B H 0.717808 0.651534 1.276140 0.235 Uiso 1 1 calc R U . . .
H23C H 0.654957 0.678294 1.329132 0.235 Uiso 1 1 calc R U . . .
C93 C 0.4583(14) 0.6612(10) 1.3005(9) 0.245(13) Uani 1 1 d . . . . .
H93A H 0.432326 0.657780 1.343927 0.367 Uiso 1 1 calc R U . . .
H93B H 0.402093 0.643669 1.283214 0.367 Uiso 1 1 calc R U . . .
H93C H 0.472233 0.709199 1.274665 0.367 Uiso 1 1 calc R U . . .
C47 C 0.554(2) 0.5687(6) 1.3624(5) 0.250(13) Uani 1 1 d . . . . .
H47A H 0.629205 0.553005 1.372361 0.375 Uiso 1 1 d R U . . .
H47B H 0.512125 0.529994 1.363001 0.375 Uiso 1 1 d R U . . .
H47C H 0.518715 0.587525 1.393821 0.375 Uiso 1 1 d R U . . .
C95 C 1.2434(16) 0.5741(10) 0.5554(9) 0.208(9) Uani 1 1 d . U . . .
H95A H 1.228509 0.524994 0.570372 0.312 Uiso 1 1 calc R U . . .
H95B H 1.228339 0.590969 0.590669 0.312 Uiso 1 1 calc R U . . .
H95C H 1.320649 0.581693 0.538056 0.312 Uiso 1 1 calc R U . . .

loop_
_atom_site_aniso_label
_atom_site_aniso_U_11
_atom_site_aniso_U_22
_atom_site_aniso_U_33
_atom_site_aniso_U_23
_atom_site_aniso_U_13
_atom_site_aniso_U_12
Eu1 0.01908(10) 0.01915(10) 0.01461(10) -0.00453(8) -0.00373(7) -0.00286(7)
Eu4 0.01898(10) 0.01826(10) 0.01392(10) -0.00471(7) -0.00319(7) -0.00231(7)
Eu2 0.01994(10) 0.01996(10) 0.01689(10) -0.00579(8) -0.00169(8) -0.00177(8)
Eu3 0.02059(10) 0.01816(10) 0.01610(10) -0.00489(8) -0.00199(7) -0.00159(7)
S1 0.0235(5) 0.0296(6) 0.0212(5) -0.0064(4) -0.0046(4) -0.0054(4)
S4 0.0237(5) 0.0250(5) 0.0228(5) -0.0077(4) -0.0024(4) -0.0007(4)
S6 0.0263(5) 0.0229(5) 0.0217(5) -0.0060(4) -0.0028(4) -0.0033(4)
S8 0.0303(6) 0.0226(5) 0.0226(5) -0.0057(4) -0.0028(4) -0.0004(4)
S2 0.0280(5) 0.0277(6) 0.0190(5) -0.0067(4) -0.0016(4) -0.0036(4)
S5 0.0231(5) 0.0301(6) 0.0246(5) -0.0084(4) -0.0025(4) 0.0008(4)
S3 0.0258(5) 0.0286(6) 0.0241(5) -0.0104(4) -0.0033(4) -0.0040(4)
S7 0.0261(5) 0.0251(5) 0.0186(5) -0.0066(4) -0.0042(4) -0.0025(4)
Cl0D 0.0394(7) 0.0477(8) 0.0376(7) -0.0149(6) 0.0008(5) -0.0123(6)
Cl0E 0.0422(7) 0.0371(7) 0.0303(6) -0.0086(5) -0.0121(5) 0.0062(5)
O1 0.0264(15) 0.0198(15) 0.0215(15) -0.0087(12) -0.0018(12) -0.0012(12)
O4 0.0253(16) 0.0277(16) 0.0207(15) -0.0092(13) -0.0004(12) 0.0012(13)
O6 0.0281(16) 0.0279(16) 0.0192(15) -0.0110(13) -0.0015(12) -0.0032(13)
O8 0.0254(16) 0.0211(15) 0.0263(16) -0.0075(13) -0.0018(13) -0.0001(12)
O10 0.0245(15) 0.0282(16) 0.0194(15) -0.0089(13) -0.0065(12) -0.0051(12)
O12 0.0295(16) 0.0211(15) 0.0239(16) -0.0086(12) -0.0060(13) -0.0020(12)
O14 0.0302(18) 0.0343(19) 0.0270(18) -0.0012(14) -0.0020(14) -0.0101(15)
O16 0.0278(16) 0.0260(16) 0.0183(15) -0.0094(12) -0.0052(12) 0.0007(12)
O18 0.0253(15) 0.0194(15) 0.0246(16) -0.0056(12) -0.0070(12) -0.0053(12)
O19 0.025(2) 0.028(2) 0.022(2) -0.0036(18) -0.0019(18) -0.0039(18)
O5 0.0309(18) 0.0335(19) 0.0290(18) -0.0060(14) -0.0104(14) 0.0030(14)
O11 0.0283(18) 0.047(2) 0.049(2) -0.024(2) 0.0006(16) -0.0056(16)
O3 0.040(2) 0.0315(19) 0.0335(19) -0.0121(15) 0.0108(16) -0.0086(15)
O13 0.0354(19) 0.0342(19) 0.0239(17) -0.0053(14) -0.0098(14) 0.0045(15)
O7 0.027(2) 0.027(2) 0.020(2) 0.0008(18) -0.0029(18) 0.0005(18)
C1 0.024(2) 0.022(2) 0.020(2) -0.0076(16) -0.0043(16) 0.0001(16)
O15 0.036(2) 0.044(2) 0.0304(19) -0.0108(16) -0.0124(15) 0.0058(16)
C4 0.027(2) 0.024(2) 0.024(2) -0.0095(18) -0.0045(17) 0.0005(17)
C6 0.028(2) 0.022(2) 0.024(2) -0.0066(17) -0.0026(17) -0.0032(17)
C8 0.025(2) 0.026(2) 0.020(2) -0.0060(17) 0.0016(17) -0.0018(17)
N1 0.030(2) 0.035(2) 0.031(2) 0.0001(18) -0.0102(17) -0.0023(17)
C10 0.034(3) 0.025(2) 0.033(3) -0.012(2) 0.000(2) 0.0003(19)
O2 0.054(3) 0.067(3) 0.053(3) 0.008(2) -0.017(2) -0.019(2)
C12 0.028(2) 0.025(2) 0.021(2) -0.0048(17) -0.0074(17) 0.0031(17)
C14 0.027(2) 0.028(2) 0.022(2) -0.0057(18) -0.0045(18) 0.0025(18)
C16 0.027(2) 0.029(2) 0.023(2) -0.0075(18) -0.0044(18) -0.0062(18)
C18 0.036(3) 0.024(2) 0.034(3) -0.009(2) -0.002(2) -0.0035(19)
C20 0.027(2) 0.022(2) 0.027(2) -0.0102(18) 0.0016(18) -0.0039(17)
C22 0.024(2) 0.025(2) 0.020(2) -0.0067(17) 0.0024(16) -0.0066(17)
C24 0.035(3) 0.027(2) 0.031(3) -0.009(2) -0.002(2) -0.001(2)
C26 0.028(2) 0.026(2) 0.028(2) -0.0114(19) -0.0006(18) -0.0069(18)
N4 0.051(3) 0.052(3) 0.039(3) -0.013(2) 0.005(2) -0.002(2)
C28 0.026(2) 0.022(2) 0.024(2) -0.0065(17) 0.0006(17) -0.0059(17)
C30 0.024(2) 0.027(2) 0.022(2) -0.0069(17) -0.0023(17) -0.0077(17)
C32 0.026(2) 0.024(2) 0.021(2) -0.0082(17) -0.0018(17) -0.0035(17)
C34 0.027(2) 0.027(2) 0.023(2) -0.0069(18) -0.0053(17) 0.0042(18)
C36 0.030(2) 0.032(3) 0.031(3) -0.010(2) 0.003(2) 0.000(2)
C38 0.033(2) 0.033(3) 0.030(3) -0.011(2) -0.007(2) -0.009(2)
C40 0.039(3) 0.026(2) 0.025(2) -0.0099(19) -0.007(2) 0.003(2)
C42 0.028(2) 0.025(2) 0.021(2) -0.0082(17) 0.0018(17) -0.0044(18)
C44 0.032(2) 0.035(3) 0.026(2) -0.011(2) -0.0019(19) 0.007(2)
C46 0.038(3) 0.033(3) 0.028(2) -0.013(2) -0.003(2) -0.009(2)
C48 0.032(2) 0.034(3) 0.022(2) -0.0103(19) -0.0044(18) -0.003(2)
C50 0.035(3) 0.033(3) 0.025(2) -0.012(2) -0.0072(19) 0.008(2)
C52 0.029(2) 0.026(2) 0.022(2) -0.0083(18) -0.0038(17) -0.0020(18)
C54 0.041(3) 0.027(2) 0.041(3) -0.015(2) 0.000(2) -0.002(2)
C56 0.031(2) 0.036(3) 0.021(2) -0.0118(19) 0.0044(18) -0.004(2)
C58 0.023(2) 0.025(2) 0.021(2) -0.0080(17) -0.0029(16) -0.0053(17)
C60 0.024(2) 0.029(2) 0.022(2) -0.0102(18) -0.0023(17) -0.0041(17)
C62 0.025(2) 0.025(2) 0.021(2) -0.0078(17) -0.0026(17) -0.0015(17)
C64 0.031(2) 0.037(3) 0.033(3) -0.016(2) 0.007(2) -0.003(2)
C66 0.023(2) 0.028(2) 0.023(2) -0.0055(18) -0.0023(17) -0.0055(17)
C68 0.027(2) 0.034(3) 0.024(2) -0.0070(19) -0.0013(18) 0.0011(19)
N2 0.039(2) 0.036(2) 0.038(2) -0.010(2) -0.013(2) 0.0047(19)
C70 0.039(3) 0.063(4) 0.029(3) -0.005(3) -0.007(2) 0.012(3)
C72 0.028(2) 0.034(2) 0.018(2) -0.0087(18) -0.0050(17) -0.0060(19)
C74 0.038(3) 0.035(3) 0.027(2) -0.017(2) -0.004(2) -0.001(2)
N3 0.065(4) 0.062(4) 0.050(3) -0.017(3) -0.027(3) 0.004(3)
C76 0.030(2) 0.028(2) 0.029(2) -0.0140(19) -0.0001(19) -0.0009(19)
C78 0.039(3) 0.030(3) 0.038(3) -0.015(2) -0.004(2) -0.011(2)
C80 0.039(3) 0.028(2) 0.036(3) -0.017(2) 0.001(2) -0.005(2)
C82 0.025(2) 0.023(2) 0.021(2) -0.0069(17) -0.0101(17) -0.0023(17)
C84 0.037(3) 0.027(2) 0.034(3) -0.010(2) -0.003(2) -0.006(2)
C86 0.031(2) 0.036(3) 0.026(2) -0.014(2) -0.0021(19) -0.001(2)
C88 0.028(2) 0.025(2) 0.019(2) -0.0070(17) -0.0043(17) 0.0017(17)
C90 0.024(2) 0.029(2) 0.024(2) -0.0099(18) -0.0060(17) -0.0051(17)
C92 0.034(3) 0.044(3) 0.028(3) -0.012(2) -0.007(2) -0.013(2)
C94 0.037(3) 0.049(3) 0.037(3) 0.003(3) -0.018(2) 0.000(2)
C96 0.032(2) 0.034(3) 0.030(2) -0.013(2) -0.006(2) -0.005(2)
C3 0.036(3) 0.034(3) 0.031(3) -0.020(2) -0.004(2) -0.001(2)
C49 0.054(4) 0.050(4) 0.028(3) 0.003(2) -0.002(2) -0.023(3)
C25 0.040(3) 0.057(4) 0.032(3) -0.023(3) -0.008(2) -0.013(3)
C51 0.040(3) 0.042(3) 0.023(2) -0.014(2) -0.006(2) -0.009(2)
C13 0.055(4) 0.036(3) 0.043(3) -0.016(2) -0.005(3) 0.017(3)
C53 0.046(3) 0.038(3) 0.035(3) -0.005(2) -0.004(2) -0.010(2)
C27 0.057(4) 0.033(3) 0.039(3) -0.006(2) -0.004(3) 0.003(3)
C55 0.053(4) 0.035(3) 0.065(4) -0.028(3) -0.015(3) -0.011(3)
C7 0.059(4) 0.031(3) 0.058(4) -0.029(3) -0.012(3) -0.001(3)
C57 0.049(3) 0.034(3) 0.051(4) -0.009(3) -0.015(3) -0.003(2)
C29 0.053(4) 0.054(4) 0.043(3) -0.025(3) 0.008(3) 0.009(3)
C59 0.051(3) 0.050(3) 0.039(3) -0.030(3) 0.001(3) -0.010(3)
C15 0.085(6) 0.081(6) 0.032(3) 0.001(3) -0.011(3) -0.023(4)
C61 0.053(3) 0.050(3) 0.038(3) -0.030(3) -0.011(3) 0.006(3)
C31 0.048(3) 0.054(4) 0.043(3) -0.014(3) -0.007(3) -0.003(3)
C63 0.0529(18) 0.0507(17) 0.0533(17) -0.0190(10) -0.0030(10) -0.0010(10)
C2 0.055(4) 0.047(3) 0.036(3) -0.009(3) -0.010(3) -0.002(3)
C65 0.078(5) 0.068(5) 0.063(5) -0.047(4) -0.019(4) 0.020(4)
C33 0.037(3) 0.041(3) 0.033(3) -0.013(2) -0.008(2) 0.003(2)
C67 0.071(5) 0.090(6) 0.068(5) -0.025(5) 0.019(4) 0.022(5)
C17 0.061(5) 0.064(5) 0.078(6) -0.010(4) -0.021(4) -0.006(4)
O17 0.109(7) 0.118(7) 0.157(9) -0.030(6) -0.020(6) 0.000(5)
C69 0.083(5) 0.051(4) 0.082(5) -0.029(4) -0.038(4) -0.018(4)
C35 0.115(8) 0.116(8) 0.098(7) -0.080(6) -0.070(6) 0.070(7)
C71 0.063(4) 0.116(7) 0.046(4) -0.048(4) 0.003(3) -0.045(4)
C9 0.096(7) 0.055(5) 0.127(8) -0.045(5) 0.046(6) 0.012(4)
C73 0.083(6) 0.085(6) 0.143(9) -0.084(7) -0.026(6) -0.001(5)
C37 0.095(7) 0.104(7) 0.071(6) -0.053(5) -0.003(5) 0.048(6)
C75 0.076(5) 0.084(6) 0.079(5) -0.064(5) -0.027(4) 0.009(4)
C19 0.096(7) 0.057(5) 0.157(10) -0.069(6) 0.006(7) 0.008(5)
C77 0.088(6) 0.041(4) 0.085(6) -0.010(4) -0.019(5) -0.030(4)
C39 0.099(4) 0.103(4) 0.098(4) -0.038(2) -0.014(2) -0.0118(19)
C79 0.100(6) 0.075(5) 0.040(4) -0.029(4) 0.008(4) 0.004(5)
O9 0.127(8) 0.157(10) 0.168(11) 0.029(8) 0.010(7) -0.016(7)
C5 0.068(6) 0.134(9) 0.073(6) -0.041(6) -0.005(5) -0.005(6)
C81 0.284(18) 0.032(4) 0.101(8) -0.032(5) -0.079(10) 0.012(7)
C41 0.063(6) 0.107(8) 0.34(2) -0.158(12) -0.054(9) 0.006(5)
C83 0.100(8) 0.181(12) 0.162(11) -0.150(11) -0.043(8) 0.050(8)
C21 0.113(8) 0.102(8) 0.139(10) -0.097(8) 0.037(7) -0.020(6)
C85 0.141(10) 0.188(13) 0.070(7) -0.024(7) -0.065(7) -0.054(9)
C43 0.119(9) 0.244(17) 0.198(14) -0.201(14) -0.012(9) -0.024(10)
C87 0.245(16) 0.075(7) 0.172(13) -0.031(8) 0.177(13) -0.004(9)
C11 0.136(5) 0.133(5) 0.139(5) -0.051(3) -0.010(2) -0.004(2)
C89 0.234(15) 0.123(9) 0.098(8) -0.075(7) -0.103(9) 0.142(10)
C45 0.58(5) 0.25(2) 0.148(17) -0.131(18) 0.13(2) -0.29(3)
C91 0.169(7) 0.163(7) 0.165(7) -0.060(3) -0.013(2) -0.003(2)
C23 0.158(6) 0.158(6) 0.157(6) -0.059(3) -0.015(2) -0.007(2)
C93 0.226(17) 0.38(3) 0.30(2) -0.32(2) -0.175(17) 0.216(19)
C47 0.64(4) 0.083(8) 0.059(7) -0.046(6) -0.112(14) 0.012(15)
C95 0.210(9) 0.207(9) 0.209(9) -0.073(4) -0.024(2) -0.002(2)

loop_
_atom_type_symbol
_atom_type_description
_atom_type_scat_dispersion_real
_atom_type_scat_dispersion_imag
_atom_type_scat_source
C C 0.0033 0.0016 'International Tables Vol C Tables 4.2.6.8 and 6.1.1.4'
H H 0.0000 0.0000 'International Tables Vol C Tables 4.2.6.8 and 6.1.1.4'
Cl Cl 0.1484 0.1585 'International Tables Vol C Tables 4.2.6.8 and 6.1.1.4'
Eu Eu -0.1578 3.6682 'International Tables Vol C Tables 4.2.6.8 and 6.1.1.4'
N N 0.0061 0.0033 'International Tables Vol C Tables 4.2.6.8 and 6.1.1.4'
O O 0.0106 0.0060 'International Tables Vol C Tables 4.2.6.8 and 6.1.1.4'
S S 0.1246 0.1234 'International Tables Vol C Tables 4.2.6.8 and 6.1.1.4'

loop_
_geom_angle_atom_site_label_1
_geom_angle_atom_site_label_2
_geom_angle_atom_site_label_3
_geom_angle
_geom_angle_site_symmetry_1
_geom_angle_site_symmetry_3
_geom_angle_publ_flag
Eu4 Eu1 Eu4 86.499(7) . 2_776 ?
S1 Eu1 Eu4 108.97(2) 2_776 . ?
S1 Eu1 Eu4 109.06(2) 2_776 2_776 ?
S4 Eu1 Eu4 109.74(2) . 2_776 ?
S4 Eu1 Eu4 108.65(2) . . ?
S4 Eu1 S1 126.60(3) . 2_776 ?
Cl0D Eu1 Eu4 97.44(3) . 2_776 ?
Cl0D Eu1 Eu4 175.53(3) . . ?
Cl0D Eu1 S1 71.79(4) . 2_776 ?
Cl0D Eu1 S4 68.08(4) . . ?
O1 Eu1 Eu4 98.16(7) . 2_776 ?
O1 Eu1 Eu4 40.61(7) . . ?
O1 Eu1 S1 138.24(8) . 2_776 ?
O1 Eu1 S4 68.09(7) . . ?
O1 Eu1 Cl0D 136.15(8) . . ?
O1 Eu1 O7 64.98(7) . . ?
O10 Eu1 Eu4 40.83(7) 2_776 . ?
O10 Eu1 Eu4 98.42(7) 2_776 2_776 ?
O10 Eu1 S1 68.16(8) 2_776 2_776 ?
O10 Eu1 S4 137.54(8) 2_776 . ?
O10 Eu1 Cl0D 139.82(8) 2_776 . ?
O10 Eu1 O1 77.19(10) 2_776 . ?
O10 Eu1 O7 65.28(7) 2_776 . ?
O16 Eu1 Eu4 40.57(7) . 2_776 ?
O16 Eu1 Eu4 99.66(8) . . ?
O16 Eu1 S1 137.02(8) . 2_776 ?
O16 Eu1 S4 69.17(8) . . ?
O16 Eu1 Cl0D 82.14(8) . . ?
O16 Eu1 O1 83.71(11) . . ?
O16 Eu1 O10 131.25(11) . 2_776 ?
O16 Eu1 O18 74.75(10) . 2_776 ?
O16 Eu1 O7 65.98(8) . . ?
O18 Eu1 Eu4 40.35(7) 2_776 2_776 ?
O18 Eu1 Eu4 101.35(8) 2_776 . ?
O18 Eu1 S1 68.77(7) 2_776 2_776 ?
O18 Eu1 S4 136.01(8) 2_776 . ?
O18 Eu1 Cl0D 83.05(8) 2_776 . ?
O18 Eu1 O1 132.02(10) 2_776 . ?
O18 Eu1 O10 85.64(11) 2_776 2_776 ?
O18 Eu1 O7 67.12(7) 2_776 . ?
O5 Eu1 Eu4 88.24(9) . . ?
O5 Eu1 Eu4 174.40(9) . 2_776 ?
O5 Eu1 S1 74.52(9) . 2_776 ?
O5 Eu1 S4 70.20(9) . . ?
O5 Eu1 Cl0D 87.74(10) . . ?
O5 Eu1 O1 76.54(11) . . ?
O5 Eu1 O10 78.76(12) . 2_776 ?
O5 Eu1 O16 139.02(12) . . ?
O5 Eu1 O18 143.22(11) . 2_776 ?
O5 Eu1 O7 131.53(9) . . ?
O7 Eu1 Eu4 43.318(5) . . ?
O7 Eu1 Eu4 43.180(5) . 2_776 ?
O7 Eu1 S1 116.57(2) . 2_776 ?
O7 Eu1 S4 116.83(2) . . ?
O7 Eu1 Cl0D 140.58(3) . . ?
Eu1 Eu4 Eu1 93.502(7) . 2_776 ?
S6 Eu4 Eu1 109.21(2) . 2_776 ?
S6 Eu4 Eu1 109.65(2) . . ?
S6 Eu4 S7 122.89(3) . 2_776 ?
S7 Eu4 Eu1 108.55(2) 2_776 2_776 ?
S7 Eu4 Eu1 109.06(2) 2_776 . ?
O1 Eu4 Eu1 103.75(7) . 2_776 ?
O1 Eu4 Eu1 41.56(7) . . ?
O1 Eu4 S6 68.24(8) . . ?
O1 Eu4 S7 137.69(8) . 2_776 ?
O1 Eu4 O10 78.29(11) . 2_776 ?
O1 Eu4 O16 136.66(10) . 2_776 ?
O1 Eu4 O3 136.48(11) . . ?
O1 Eu4 O13 80.09(11) . . ?
O1 Eu4 O7 68.18(7) . . ?
O10 Eu4 Eu1 41.07(7) 2_776 . ?
O10 Eu4 Eu1 103.86(8) 2_776 2_776 ?
O10 Eu4 S6 137.25(8) 2_776 . ?
O10 Eu4 S7 68.07(8) 2_776 2_776 ?
O10 Eu4 O3 134.44(12) 2_776 . ?
O10 Eu4 O7 68.02(7) 2_776 . ?
O16 Eu4 Eu1 105.09(8) 2_776 . ?
O16 Eu4 Eu1 40.48(7) 2_776 2_776 ?
O16 Eu4 S6 135.20(8) 2_776 . ?
O16 Eu4 S7 68.10(7) 2_776 2_776 ?
O16 Eu4 O10 87.49(11) 2_776 2_776 ?
O16 Eu4 O3 80.92(12) 2_776 . ?
O16 Eu4 O7 68.52(7) 2_776 . ?
O18 Eu4 Eu1 40.81(7) . 2_776 ?
O18 Eu4 Eu1 106.98(8) . . ?
O18 Eu4 S6 68.40(8) . . ?
O18 Eu4 S7 133.60(8) . 2_776 ?
O18 Eu4 O1 88.65(11) . . ?
O18 Eu4 O10 138.05(10) . 2_776 ?
O18 Eu4 O16 75.08(10) . 2_776 ?
O18 Eu4 O3 80.74(12) . . ?
O18 Eu4 O13 138.28(12) . . ?
O18 Eu4 O7 70.11(7) . . ?
O3 Eu4 Eu1 95.28(10) . 2_776 ?
O3 Eu4 Eu1 171.11(10) . . ?
O3 Eu4 S6 68.61(9) . . ?
O3 Eu4 S7 66.70(9) . 2_776 ?
O3 Eu4 O7 141.94(9) . . ?
O13 Eu4 Eu1 90.74(9) . . ?
O13 Eu4 Eu1 175.65(9) . 2_776 ?
O13 Eu4 S6 70.12(9) . . ?
O13 Eu4 S7 69.06(9) . 2_776 ?
O13 Eu4 O10 78.79(12) . 2_776 ?
O13 Eu4 O16 137.10(11) . 2_776 ?
O13 Eu4 O3 80.45(13) . . ?
O13 Eu4 O7 137.56(9) . . ?
O7 Eu4 Eu1 46.829(5) . . ?
O7 Eu4 Eu1 46.673(5) . 2_776 ?
O7 Eu4 S6 119.04(2) . . ?
O7 Eu4 S7 118.06(2) . 2_776 ?
Eu3 Eu2 Eu3 89.491(7) . 2_667 ?
S5 Eu2 Eu3 109.25(2) 2_667 2_667 ?
S5 Eu2 Eu3 108.96(2) 2_667 . ?
S5 Eu2 S3 124.60(3) 2_667 . ?
S3 Eu2 Eu3 110.12(2) . 2_667 ?
S3 Eu2 Eu3 108.76(2) . . ?
O4 Eu2 Eu3 40.67(8) 2_667 2_667 ?
O4 Eu2 Eu3 101.39(8) 2_667 . ?
O4 Eu2 S5 68.60(8) 2_667 2_667 ?
O4 Eu2 S3 137.95(8) 2_667 . ?
O4 Eu2 O6 133.24(11) 2_667 . ?
O4 Eu2 O8 85.53(11) 2_667 2_667 ?
O4 Eu2 O19 66.71(8) 2_667 . ?
O4 Eu2 O15 141.08(12) 2_667 . ?
O6 Eu2 Eu3 101.11(8) . 2_667 ?
O6 Eu2 Eu3 40.62(7) . . ?
O6 Eu2 S5 137.01(8) . 2_667 ?
O6 Eu2 S3 68.20(8) . . ?
O6 Eu2 O8 76.63(11) . 2_667 ?
O6 Eu2 O19 66.53(7) . . ?
O6 Eu2 O15 77.44(12) . . ?
O8 Eu2 Eu3 40.81(8) 2_667 . ?
O8 Eu2 Eu3 101.49(8) 2_667 2_667 ?
O8 Eu2 S5 68.18(8) 2_667 2_667 ?
O8 Eu2 S3 136.14(8) 2_667 . ?
O8 Eu2 O19 66.91(8) 2_667 . ?
O8 Eu2 O15 79.19(12) 2_667 . ?
O12 Eu2 Eu3 41.32(7) . 2_667 ?
O12 Eu2 Eu3 102.73(8) . . ?
O12 Eu2 S5 136.45(8) . 2_667 ?
O12 Eu2 S3 68.80(8) . . ?
O12 Eu2 O4 76.57(11) . 2_667 ?
O12 Eu2 O6 86.17(11) . . ?
O12 Eu2 O8 134.94(11) . 2_667 ?
O12 Eu2 O19 68.04(8) . . ?
O12 Eu2 O15 137.27(12) . . ?
O19 Eu2 Eu3 44.783(5) . . ?
O19 Eu2 Eu3 44.708(5) . 2_667 ?
O19 Eu2 S5 117.45(2) . 2_667 ?
O19 Eu2 S3 117.94(2) . . ?
O11 Eu2 Eu3 92.88(10) . 2_667 ?
O11 Eu2 Eu3 177.62(11) . . ?
O11 Eu2 S5 70.02(10) . 2_667 ?
O11 Eu2 S3 70.62(10) . . ?
O11 Eu2 O4 80.31(12) . 2_667 ?
O11 Eu2 O6 138.82(12) . . ?
O11 Eu2 O8 138.19(12) . 2_667 ?
O11 Eu2 O12 79.24(13) . . ?
O11 Eu2 O19 137.58(10) . . ?
O11 Eu2 O15 87.63(14) . . ?
O15 Eu2 Eu3 90.01(10) . . ?
O15 Eu2 Eu3 178.25(9) . 2_667 ?
O15 Eu2 S5 72.49(9) . 2_667 ?
O15 Eu2 S3 68.48(10) . . ?
O15 Eu2 O19 134.76(10) . . ?
Eu2 Eu3 Eu2 90.508(7) . 2_667 ?
S8 Eu3 Eu2 107.80(2) 2_667 2_667 ?
S8 Eu3 Eu2 109.21(2) 2_667 . ?
S2 Eu3 Eu2 109.44(2) . . ?
S2 Eu3 Eu2 108.88(2) . 2_667 ?
S2 Eu3 S8 125.40(3) . 2_667 ?
Cl0E Eu3 Eu2 175.08(3) . 2_667 ?
Cl0E Eu3 Eu2 94.39(3) . . ?
Cl0E Eu3 S8 70.17(4) . 2_667 ?
Cl0E Eu3 S2 69.83(4) . . ?
O4 Eu3 Eu2 40.62(7) . 2_667 ?
O4 Eu3 Eu2 102.16(8) . . ?
O4 Eu3 S8 135.74(8) . 2_667 ?
O4 Eu3 S2 68.30(8) . . ?
O4 Eu3 Cl0E 138.00(8) . . ?
O4 Eu3 O8 134.42(11) . 2_667 ?
O4 Eu3 O12 75.78(11) . 2_667 ?
O4 Eu3 O14 76.22(12) . . ?
O4 Eu3 O19 67.05(8) . . ?
O6 Eu3 Eu2 101.94(8) . 2_667 ?
O6 Eu3 Eu2 40.80(7) . . ?
O6 Eu3 S8 137.93(8) . 2_667 ?
O6 Eu3 S2 68.68(8) . . ?
O6 Eu3 Cl0E 82.11(8) . . ?
O6 Eu3 O4 85.78(11) . . ?
O6 Eu3 O8 76.92(11) . 2_667 ?
O6 Eu3 O12 134.86(11) . 2_667 ?
O6 Eu3 O14 139.08(12) . . ?
O6 Eu3 O19 67.03(7) . . ?
O8 Eu3 Eu2 102.31(8) 2_667 2_667 ?
O8 Eu3 Eu2 40.94(7) 2_667 . ?
O8 Eu3 S8 68.27(8) 2_667 2_667 ?
O8 Eu3 S2 137.24(8) 2_667 . ?
O8 Eu3 Cl0E 81.24(8) 2_667 . ?
O8 Eu3 O12 87.20(11) 2_667 2_667 ?
O8 Eu3 O14 140.13(12) 2_667 . ?
O8 Eu3 O19 67.37(7) 2_667 . ?
O12 Eu3 Eu2 103.31(8) 2_667 . ?
O12 Eu3 Eu2 40.50(7) 2_667 2_667 ?
O12 Eu3 S8 67.30(8) 2_667 2_667 ?
O12 Eu3 S2 135.28(8) 2_667 . ?
O12 Eu3 Cl0E 137.24(8) 2_667 . ?
O12 Eu3 O14 75.84(12) 2_667 . ?
O12 Eu3 O19 67.85(7) 2_667 . ?
O14 Eu3 Eu2 87.90(8) . 2_667 ?
O14 Eu3 Eu2 178.30(9) . . ?
O14 Eu3 S8 71.90(9) . 2_667 ?
O14 Eu3 S2 70.54(9) . . ?
O14 Eu3 Cl0E 87.20(9) . . ?
O14 Eu3 O19 133.11(8) . . ?
O19 Eu3 Eu2 45.215(5) . 2_667 ?
O19 Eu3 Eu2 45.292(5) . . ?
O19 Eu3 S8 116.79(2) . 2_667 ?
O19 Eu3 S2 117.79(2) . . ?
O19 Eu3 Cl0E 139.68(3) . . ?
C16 S1 Eu1 99.53(15) . 2_776 ?
C72 S1 Eu1 99.77(15) . 2_776 ?
C72 S1 C16 100.8(2) . . ?
C6 S4 Eu1 99.84(15) . . ?
C6 S4 C32 102.5(2) . . ?
C32 S4 Eu1 98.69(15) . . ?
C4 S6 Eu4 98.79(15) . . ?
C4 S6 C66 102.1(2) . . ?
C66 S6 Eu4 99.02(16) . . ?
C20 S8 Eu3 100.61(15) . 2_667 ?
C34 S8 Eu3 99.25(16) . 2_667 ?
C34 S8 C20 101.1(2) . . ?
C42 S2 Eu3 99.74(15) . . ?
C60 S2 Eu3 98.90(15) . . ?
C60 S2 C42 102.2(2) . . ?
C8 S5 Eu2 99.09(15) . 2_667 ?
C14 S5 Eu2 99.72(16) . 2_667 ?
C14 S5 C8 100.3(2) . . ?
C26 S3 Eu2 98.70(15) . . ?
C26 S3 C52 101.9(2) . . ?
C52 S3 Eu2 99.25(15) . . ?
C62 S7 Eu4 99.12(15) . 2_776 ?
C90 S7 Eu4 99.25(15) . 2_776 ?
C90 S7 C62 103.5(2) . . ?
Eu4 O1 Eu1 97.84(11) . . ?
C1 O1 Eu1 129.7(3) . . ?
C1 O1 Eu4 130.8(3) . . ?
Eu2 O4 Eu3 98.71(11) 2_667 . ?
C22 O4 Eu2 129.9(3) . 2_667 ?
C22 O4 Eu3 130.8(3) . . ?
Eu3 O6 Eu2 98.58(11) . . ?
C88 O6 Eu2 130.0(3) . . ?
C88 O6 Eu3 130.2(3) . . ?
Eu3 O8 Eu2 98.25(11) 2_667 2_667 ?
C12 O8 Eu2 130.7(3) . 2_667 ?
C12 O8 Eu3 130.6(3) . 2_667 ?
Eu4 O10 Eu1 98.11(11) 2_776 2_776 ?
C82 O10 Eu1 129.8(3) . 2_776 ?
C82 O10 Eu4 131.0(3) . 2_776 ?
Eu2 O12 Eu3 98.18(11) . 2_667 ?
C28 O12 Eu2 130.4(3) . . ?
C28 O12 Eu3 131.3(3) . 2_667 ?
Eu3 O14 H14 118.0(13) . . ?
C49 O14 Eu3 133.2(3) . . ?
C49 O14 H14 108.7(13) . . ?
Eu1 O16 Eu4 98.95(11) . 2_776 ?
C58 O16 Eu1 129.5(3) . . ?
C58 O16 Eu4 131.2(3) . 2_776 ?
Eu4 O18 Eu1 98.84(11) . 2_776 ?
C30 O18 Eu1 130.0(3) . 2_776 ?
C30 O18 Eu4 131.1(3) . . ?
Eu2 O19 Eu2 180.0 2_667 . ?
Eu3 O19 Eu2 90.077(7) . 2_667 ?
Eu3 O19 Eu2 89.923(7) 2_667 2_667 ?
Eu3 O19 Eu2 90.075(7) 2_667 . ?
Eu3 O19 Eu2 89.925(7) . . ?
Eu3 O19 Eu3 180.0 2_667 . ?
C68 O5 Eu1 150.9(3) . . ?
C70 O11 Eu2 145.7(4) . . ?
C53 O3 Eu4 125.9(4) . . ?
C33 O13 Eu4 130.0(3) . . ?
Eu1 O7 Eu1 180.0 . 2_776 ?
Eu4 O7 Eu1 89.852(7) 2_776 2_776 ?
Eu4 O7 Eu1 90.147(7) 2_776 . ?
Eu4 O7 Eu1 90.148(7) . 2_776 ?
Eu4 O7 Eu1 89.852(7) . . ?
Eu4 O7 Eu4 180.0 . 2_776 ?
O1 C1 C4 122.1(4) . . ?
O1 C1 C6 122.0(4) . . ?
C6 C1 C4 116.0(4) . . ?
C31 O15 Eu2 150.7(4) . . ?
C1 C4 S6 119.2(3) . . ?
C18 C4 S6 119.4(4) . . ?
C18 C4 C1 121.4(4) . . ?
C1 C6 S4 119.3(3) . . ?
C10 C6 S4 118.9(4) . . ?
C10 C6 C1 121.8(4) . . ?
C22 C8 S5 119.4(3) . . ?
C36 C8 S5 118.4(4) . . ?
C36 C8 C22 122.3(4) . . ?
C68 N1 C94 121.2(5) . . ?
C68 N1 C57 120.6(4) . . ?
C94 N1 C57 118.2(4) . . ?
C6 C10 H10 119.0 . . ?
C54 C10 C6 122.0(5) . . ?
C54 C10 H10 119.0 . . ?
O8 C12 C14 122.0(4) . . ?
O8 C12 C34 122.1(4) . . ?
C34 C12 C14 116.0(4) . . ?
C12 C14 S5 119.2(4) . . ?
C44 C14 S5 119.4(4) . . ?
C44 C14 C12 121.5(5) . . ?
C30 C16 S1 119.3(3) . . ?
C38 C16 S1 119.4(4) . . ?
C38 C16 C30 121.3(4) . . ?
C4 C18 H18 118.8 . . ?
C4 C18 C54 122.5(5) . . ?
C54 C18 H18 118.8 . . ?
C24 C20 S8 119.3(4) . . ?
C24 C20 C28 122.4(4) . . ?
C28 C20 S8 118.3(3) . . ?
O4 C22 C8 122.6(4) . . ?
O4 C22 C42 121.3(4) . . ?
C8 C22 C42 116.1(4) . . ?
C20 C24 H24 118.7 . . ?
C20 C24 C80 122.6(5) . . ?
C80 C24 H24 118.7 . . ?
C28 C26 S3 119.1(3) . . ?
C46 C26 S3 118.6(4) . . ?
C46 C26 C28 122.2(5) . . ?
C53 N4 C15 121.3(6) . . ?
C53 N4 C67 119.9(6) . . ?
C67 N4 C15 118.6(6) . . ?
O12 C28 C20 122.4(4) . . ?
O12 C28 C26 122.8(4) . . ?
C20 C28 C26 114.8(4) . . ?
O18 C30 C16 122.3(4) . . ?
O18 C30 C66 122.5(4) . . ?
C66 C30 C16 115.1(4) . . ?
C58 C32 S4 119.5(3) . . ?
C76 C32 S4 119.0(4) . . ?
C76 C32 C58 121.6(4) . . ?
C12 C34 S8 119.3(3) . . ?
C40 C34 S8 119.2(4) . . ?
C40 C34 C12 121.4(4) . . ?
C8 C36 H36 119.1 . . ?
C8 C36 C64 121.9(5) . . ?
C64 C36 H36 119.1 . . ?
C16 C38 H38 118.7 . . ?
C78 C38 C16 122.6(5) . . ?
C78 C38 H38 118.7 . . ?
C34 C40 H40 118.9 . . ?
C34 C40 C50 122.2(5) . . ?
C50 C40 H40 118.9 . . ?
C22 C42 S2 119.5(3) . . ?
C56 C42 S2 119.5(4) . . ?
C56 C42 C22 121.0(4) . . ?
C14 C44 H44 118.7 . . ?
C50 C44 C14 122.7(5) . . ?
C50 C44 H44 118.7 . . ?
C26 C46 H46 119.0 . . ?
C26 C46 C80 121.9(5) . . ?
C80 C46 H46 119.0 . . ?
C62 C48 H48 119.0 . . ?
C74 C48 H48 119.0 . . ?
C74 C48 C62 122.0(4) . . ?
C40 C50 C13 121.1(5) . . ?
C44 C50 C40 116.2(4) . . ?
C44 C50 C13 122.6(5) . . ?
C88 C52 S3 118.8(3) . . ?
C96 C52 S3 118.8(4) . . ?
C96 C52 C88 122.4(4) . . ?
C10 C54 C18 116.3(5) . . ?
C10 C54 C63 122.3(5) . . ?
C18 C54 C63 121.4(5) . . ?
C42 C56 H56 118.8 . . ?
C64 C56 C42 122.3(5) . . ?
C64 C56 H56 118.8 . . ?
O16 C58 C32 122.5(4) . . ?
O16 C58 C62 122.0(4) . . ?
C32 C58 C62 115.4(4) . . ?
C86 C60 S2 118.8(4) . . ?
C86 C60 C88 121.2(4) . . ?
C88 C60 S2 120.0(3) . . ?
C48 C62 S7 119.0(4) . . ?
C48 C62 C58 121.8(4) . . ?
C58 C62 S7 119.2(3) . . ?
C36 C64 C56 116.5(4) . . ?
C36 C64 C29 122.7(5) . . ?
C56 C64 C29 120.8(5) . . ?
C30 C66 S6 118.9(3) . . ?
C84 C66 S6 118.3(4) . . ?
C84 C66 C30 122.7(4) . . ?
O5 C68 N1 122.7(5) . . ?
O5 C68 H68 118.6 . . ?
N1 C68 H68 118.6 . . ?
C27 N2 C2 119.5(5) . . ?
C33 N2 C27 119.8(5) . . ?
C33 N2 C2 120.8(5) . . ?
O11 C70 O2 132.7(7) . . ?
O11 C70 H70 113.7 . . ?
O2 C70 H70 113.7 . . ?
C82 C72 S1 118.7(3) . . ?
C92 C72 S1 119.3(4) . . ?
C92 C72 C82 122.0(4) . . ?
C48 C74 C61 119.5(5) . . ?
C76 C74 C48 116.8(4) . . ?
C76 C74 C61 123.6(5) . . ?
C31 N3 C17 119.5(7) . . ?
C31 N3 C5 122.5(6) . . ?
C5 N3 C17 118.0(7) . . ?
C32 C76 H76 118.9 . . ?
C74 C76 C32 122.3(5) . . ?
C74 C76 H76 118.9 . . ?
C38 C78 C84 116.7(4) . . ?
C38 C78 C55 123.4(5) . . ?
C84 C78 C55 120.0(5) . . ?
C24 C80 C46 116.1(4) . . ?
C24 C80 C7 122.7(5) . . ?
C46 C80 C7 121.2(5) . . ?
O10 C82 C72 122.5(4) . . ?
O10 C82 C90 122.0(4) . . ?
C72 C82 C90 115.5(4) . . ?
C66 C84 H84 119.2 . . ?
C78 C84 C66 121.5(5) . . ?
C78 C84 H84 119.2 . . ?
C60 C86 H86 118.9 . . ?
C3 C86 C60 122.2(5) . . ?
C3 C86 H86 118.9 . . ?
O6 C88 C52 123.0(4) . . ?
O6 C88 C60 121.3(4) . . ?
C52 C88 C60 115.7(4) . . ?
C82 C90 S7 119.1(3) . . ?
C51 C90 S7 118.9(4) . . ?
C51 C90 C82 121.9(4) . . ?
C72 C92 H92 119.1 . . ?
C25 C92 C72 121.7(5) . . ?
C25 C92 H92 119.1 . . ?
N1 C94 H94A 109.5 . . ?
N1 C94 H94B 109.5 . . ?
N1 C94 H94C 109.5 . . ?
H94A C94 H94B 109.5 . . ?
H94A C94 H94C 109.5 . . ?
H94B C94 H94C 109.5 . . ?
C52 C96 H96 119.1 . . ?
C52 C96 C3 121.9(5) . . ?
C3 C96 H96 119.1 . . ?
C86 C3 C96 116.6(4) . . ?
C86 C3 C59 120.7(5) . . ?
C96 C3 C59 122.7(5) . . ?
O14 C49 H49A 109.5 . . ?
O14 C49 H49B 109.5 . . ?
O14 C49 H49C 109.5 . . ?
H49A C49 H49B 109.5 . . ?
H49A C49 H49C 109.5 . . ?
H49B C49 H49C 109.5 . . ?
C92 C25 C51 116.9(5) . . ?
C92 C25 C71 122.9(5) . . ?
C51 C25 C71 120.2(5) . . ?
C90 C51 C25 121.9(5) . . ?
C90 C51 H51 119.0 . . ?
C25 C51 H51 119.0 . . ?
C9 C13 C50 110.7(5) . . ?
C9 C13 C19 105.0(7) . . ?
C19 C13 C50 109.1(5) . . ?
C89 C13 C50 109.5(5) . . ?
C89 C13 C9 111.9(8) . . ?
C89 C13 C19 110.6(8) . . ?
O3 C53 N4 125.4(6) . . ?
O3 C53 H53 117.3 . . ?
N4 C53 H53 117.3 . . ?
N2 C27 H27A 109.5 . . ?
N2 C27 H27B 109.5 . . ?
N2 C27 H27C 109.5 . . ?
H27A C27 H27B 109.5 . . ?
H27A C27 H27C 109.5 . . ?
H27B C27 H27C 109.5 . . ?
C78 C55 C77 109.5(5) . . ?
C69 C55 C78 112.3(5) . . ?
C69 C55 C77 108.3(6) . . ?
C73 C55 C78 109.7(5) . . ?
C73 C55 C69 108.7(6) . . ?
C73 C55 C77 108.3(7) . . ?
C80 C7 C81 111.2(5) . . ?
C41 C7 C80 111.5(6) . . ?
C41 C7 C81 110.7(9) . . ?
C41 C7 C21 108.5(8) . . ?
C21 C7 C80 108.8(6) . . ?
C21 C7 C81 105.9(8) . . ?
N1 C57 H57A 109.5 . . ?
N1 C57 H57B 109.5 . . ?
N1 C57 H57C 109.5 . . ?
H57A C57 H57B 109.5 . . ?
H57A C57 H57C 109.5 . . ?
H57B C57 H57C 109.5 . . ?
C64 C29 C83 108.3(6) . . ?
C37 C29 C64 112.1(5) . . ?
C37 C29 C83 102.8(7) . . ?
C87 C29 C64 109.6(6) . . ?
C87 C29 C37 111.3(9) . . ?
C87 C29 C83 112.7(10) . . ?
C23 C59 C3 113.5(8) . . ?
C93 C59 C3 109.8(6) . . ?
C93 C59 C23 105.0(11) . . ?
C93 C59 C47 105.7(13) . . ?
C47 C59 C3 110.8(6) . . ?
C47 C59 C23 111.6(11) . . ?
N4 C15 H15A 109.5 . . ?
N4 C15 H15B 109.5 . . ?
N4 C15 H15C 109.5 . . ?
H15A C15 H15B 109.5 . . ?
H15A C15 H15C 109.5 . . ?
H15B C15 H15C 109.5 . . ?
C74 C61 C75 109.9(5) . . ?
C74 C61 C79 108.8(5) . . ?
C65 C61 C74 112.3(5) . . ?
C65 C61 C75 110.0(6) . . ?
C65 C61 C79 106.9(6) . . ?
C75 C61 C79 108.9(6) . . ?
O15 C31 N3 122.3(6) . . ?
O15 C31 H31 118.9 . . ?
N3 C31 H31 118.9 . . ?
C11 C63 C54 114.4(7) . . ?
C11 C63 C95 101.8(10) . . ?
C91 C63 C54 114.0(8) . . ?
C91 C63 C11 115.4(10) . . ?
C91 C63 C95 104.3(11) . . ?
C95 C63 C54 104.8(9) . . ?
N2 C2 H2A 109.5 . . ?
N2 C2 H2B 109.5 . . ?
N2 C2 H2C 109.5 . . ?
H2A C2 H2B 109.5 . . ?
H2A C2 H2C 109.5 . . ?
H2B C2 H2C 109.5 . . ?
C61 C65 H65A 109.5 . . ?
C61 C65 H65B 109.5 . . ?
C61 C65 H65C 109.5 . . ?
H65A C65 H65B 109.5 . . ?
H65A C65 H65C 109.5 . . ?
H65B C65 H65C 109.5 . . ?
O13 C33 N2 124.9(5) . . ?
O13 C33 H33 117.6 . . ?
N2 C33 H33 117.6 . . ?
N4 C67 H67A 109.5 . . ?
N4 C67 H67B 109.5 . . ?
N4 C67 H67C 109.5 . . ?
H67A C67 H67B 109.5 . . ?
H67A C67 H67C 109.5 . . ?
H67B C67 H67C 109.5 . . ?
N3 C17 H17A 109.5 . . ?
N3 C17 H17B 109.5 . . ?
N3 C17 H17C 109.5 . . ?
H17A C17 H17B 109.5 . . ?
H17A C17 H17C 109.5 . . ?
H17B C17 H17C 109.5 . . ?
C35 O17 H17 109.5 . . ?
C55 C69 H69A 109.5 . . ?
C55 C69 H69B 109.5 . . ?
C55 C69 H69C 109.5 . . ?
H69A C69 H69B 109.5 . . ?
H69A C69 H69C 109.5 . . ?
H69B C69 H69C 109.5 . . ?
O17 C35 H35A 109.5 . . ?
O17 C35 H35B 109.5 . . ?
O17 C35 H35C 109.5 . . ?
H35A C35 H35B 109.5 . . ?
H35A C35 H35C 109.5 . . ?
H35B C35 H35C 109.5 . . ?
C39 C71 C25 111.9(6) . . ?
C85 C71 C25 107.8(7) . . ?
C85 C71 C39 105.7(8) . . ?
C43 C71 C25 111.4(7) . . ?
C43 C71 C39 111.3(9) . . ?
C43 C71 C85 108.5(9) . . ?
C13 C9 H9A 109.5 . . ?
C13 C9 H9B 109.5 . . ?
C13 C9 H9C 109.5 . . ?
H9A C9 H9B 109.5 . . ?
H9A C9 H9C 109.5 . . ?
H9B C9 H9C 109.5 . . ?
C55 C73 H73A 109.5 . . ?
C55 C73 H73B 109.5 . . ?
C55 C73 H73C 109.5 . . ?
H73A C73 H73B 109.5 . . ?
H73A C73 H73C 109.5 . . ?
H73B C73 H73C 109.5 . . ?
C29 C37 H37A 109.5 . . ?
C29 C37 H37B 109.5 . . ?
C29 C37 H37C 109.5 . . ?
H37A C37 H37B 109.5 . . ?
H37A C37 H37C 109.5 . . ?
H37B C37 H37C 109.5 . . ?
C61 C75 H75A 109.5 . . ?
C61 C75 H75B 109.5 . . ?
C61 C75 H75C 109.5 . . ?
H75A C75 H75B 109.5 . . ?
H75A C75 H75C 109.5 . . ?
H75B C75 H75C 109.5 . . ?
C13 C19 H19A 109.5 . . ?
C13 C19 H19B 109.5 . . ?
C13 C19 H19C 109.5 . . ?
H19A C19 H19B 109.5 . . ?
H19A C19 H19C 109.5 . . ?
H19B C19 H19C 109.5 . . ?
C55 C77 H77A 109.5 . . ?
C55 C77 H77B 109.5 . . ?
C55 C77 H77C 109.5 . . ?
H77A C77 H77B 109.5 . . ?
H77A C77 H77C 109.5 . . ?
H77B C77 H77C 109.5 . . ?
C71 C39 H39A 109.5 . . ?
C71 C39 H39B 109.5 . . ?
C71 C39 H39C 109.5 . . ?
H39A C39 H39B 109.5 . . ?
H39A C39 H39C 109.5 . . ?
H39B C39 H39C 109.5 . . ?
C61 C79 H79A 109.5 . . ?
C61 C79 H79B 109.5 . . ?
C61 C79 H79C 109.5 . . ?
H79A C79 H79B 109.5 . . ?
H79A C79 H79C 109.5 . . ?
H79B C79 H79C 109.5 . . ?
C45 O9 H9 109.5 . . ?
N3 C5 H5A 109.5 . . ?
N3 C5 H5B 109.5 . . ?
N3 C5 H5C 109.5 . . ?
H5A C5 H5B 109.5 . . ?
H5A C5 H5C 109.5 . . ?
H5B C5 H5C 109.5 . . ?
C7 C81 H81A 109.5 . . ?
C7 C81 H81B 109.5 . . ?
C7 C81 H81C 109.5 . . ?
H81A C81 H81B 109.5 . . ?
H81A C81 H81C 109.5 . . ?
H81B C81 H81C 109.5 . . ?
C7 C41 H41A 109.5 . . ?
C7 C41 H41B 109.5 . . ?
C7 C41 H41C 109.5 . . ?
H41A C41 H41B 109.5 . . ?
H41A C41 H41C 109.5 . . ?
H41B C41 H41C 109.5 . . ?
C29 C83 H83A 109.5 . . ?
C29 C83 H83B 109.5 . . ?
C29 C83 H83C 109.5 . . ?
H83A C83 H83B 109.5 . . ?
H83A C83 H83C 109.5 . . ?
H83B C83 H83C 109.5 . . ?
C7 C21 H21A 109.5 . . ?
C7 C21 H21B 109.5 . . ?
C7 C21 H21C 109.5 . . ?
H21A C21 H21B 109.5 . . ?
H21A C21 H21C 109.5 . . ?
H21B C21 H21C 109.5 . . ?
C71 C85 H85A 109.5 . . ?
C71 C85 H85B 109.5 . . ?
C71 C85 H85C 109.5 . . ?
H85A C85 H85B 109.5 . . ?
H85A C85 H85C 109.5 . . ?
H85B C85 H85C 109.5 . . ?
C71 C43 H43A 109.2 . . ?
C71 C43 H43B 109.2 . . ?
C71 C43 H43C 110.0 . . ?
H43A C43 H43B 109.5 . . ?
H43A C43 H43C 109.5 . . ?
H43B C43 H43C 109.5 . . ?
C29 C87 H87A 109.5 . . ?
C29 C87 H87B 109.5 . . ?
C29 C87 H87C 109.5 . . ?
H87A C87 H87B 109.5 . . ?
H87A C87 H87C 109.5 . . ?
H87B C87 H87C 109.5 . . ?
C63 C11 H11A 109.5 . . ?
C63 C11 H11B 109.5 . . ?
C63 C11 H11C 109.5 . . ?
H11A C11 H11B 109.5 . . ?
H11A C11 H11C 109.5 . . ?
H11B C11 H11C 109.5 . . ?
C13 C89 H89A 109.5 . . ?
C13 C89 H89B 109.5 . . ?
C13 C89 H89C 109.5 . . ?
H89A C89 H89B 109.5 . . ?
H89A C89 H89C 109.5 . . ?
H89B C89 H89C 109.5 . . ?
O9 C45 H45A 110.1 . . ?
O9 C45 H45B 108.8 . . ?
O9 C45 H45C 109.5 . . ?
H45A C45 H45B 109.5 . . ?
H45A C45 H45C 109.5 . . ?
H45B C45 H45C 109.5 . . ?
C63 C91 H91A 109.5 . . ?
C63 C91 H91B 109.5 . . ?
C63 C91 H91C 109.5 . . ?
H91A C91 H91B 109.5 . . ?
H91A C91 H91C 109.5 . . ?
H91B C91 H91C 109.5 . . ?
C59 C23 H23A 109.5 . . ?
C59 C23 H23B 109.5 . . ?
C59 C23 H23C 109.5 . . ?
H23A C23 H23B 109.5 . . ?
H23A C23 H23C 109.5 . . ?
H23B C23 H23C 109.5 . . ?
C59 C93 H93A 109.5 . . ?
C59 C93 H93B 109.5 . . ?
C59 C93 H93C 109.5 . . ?
H93A C93 H93B 109.5 . . ?
H93A C93 H93C 109.5 . . ?
H93B C93 H93C 109.5 . . ?
C59 C47 H47A 109.8 . . ?
C59 C47 H47B 109.4 . . ?
C59 C47 H47C 109.2 . . ?
H47A C47 H47B 109.5 . . ?
H47A C47 H47C 109.5 . . ?
H47B C47 H47C 109.5 . . ?
C63 C95 H95A 109.5 . . ?
C63 C95 H95B 109.5 . . ?
C63 C95 H95C 109.5 . . ?
H95A C95 H95B 109.5 . . ?
H95A C95 H95C 109.5 . . ?
H95B C95 H95C 109.5 . . ?

loop_
_geom_bond_atom_site_label_1
_geom_bond_atom_site_label_2
_geom_bond_distance
_geom_bond_site_symmetry_2
_geom_bond_publ_flag
Eu1 Eu4 3.5900(3) . ?
Eu1 Eu4 3.5992(3) 2_776 ?
Eu1 S1 2.9250(11) 2_776 ?
Eu1 S4 2.9244(11) . ?
Eu1 Cl0D 2.7414(14) . ?
Eu1 O1 2.404(3) . ?
Eu1 O10 2.382(3) 2_776 ?
Eu1 O16 2.365(3) . ?
Eu1 O18 2.381(3) 2_776 ?
Eu1 O5 2.328(3) . ?
Eu1 O7 2.6182(2) . ?
Eu4 S6 2.9463(11) . ?
Eu4 S7 2.9602(11) 2_776 ?
Eu4 O1 2.359(3) . ?
Eu4 O10 2.371(3) 2_776 ?
Eu4 O16 2.370(3) 2_776 ?
Eu4 O18 2.358(3) . ?
Eu4 O3 2.410(3) . ?
Eu4 O13 2.367(3) . ?
Eu4 O7 2.4629(2) . ?
Eu2 Eu3 3.5953(3) . ?
Eu2 Eu3 3.6000(3) 2_667 ?
Eu2 S5 2.9336(12) 2_667 ?
Eu2 S3 2.9432(11) . ?
Eu2 O4 2.371(3) 2_667 ?
Eu2 O6 2.376(3) . ?
Eu2 O8 2.380(3) 2_667 ?
Eu2 O12 2.362(3) . ?
Eu2 O19 2.5552(2) . ?
Eu2 O11 2.339(4) . ?
Eu2 O15 2.388(3) . ?
Eu3 S8 2.9418(12) 2_667 ?
Eu3 S2 2.9270(11) . ?
Eu3 Cl0E 2.7184(12) . ?
Eu3 O4 2.374(3) . ?
Eu3 O6 2.367(3) . ?
Eu3 O8 2.374(3) 2_667 ?
Eu3 O12 2.401(3) 2_667 ?
Eu3 O14 2.418(3) . ?
Eu3 O19 2.5326(2) . ?
S1 C16 1.785(5) . ?
S1 C72 1.781(5) . ?
S4 C6 1.788(5) . ?
S4 C32 1.788(5) . ?
S6 C4 1.785(5) . ?
S6 C66 1.793(5) . ?
S8 C20 1.781(5) . ?
S8 C34 1.780(5) . ?
S2 C42 1.776(5) . ?
S2 C60 1.775(5) . ?
S5 C8 1.786(5) . ?
S5 C14 1.779(5) . ?
S3 C26 1.786(5) . ?
S3 C52 1.789(5) . ?
S7 C62 1.784(5) . ?
S7 C90 1.784(5) . ?
O1 C1 1.329(5) . ?
O4 C22 1.334(5) . ?
O6 C88 1.330(5) . ?
O8 C12 1.326(5) . ?
O10 C82 1.333(5) . ?
O12 C28 1.316(5) . ?
O14 H14 0.871(9) . ?
O14 C49 1.431(6) . ?
O16 C58 1.331(5) . ?
O18 C30 1.328(5) . ?
O5 C68 1.248(6) . ?
O11 C70 1.167(8) . ?
O3 C53 1.228(7) . ?
O13 C33 1.227(6) . ?
C1 C4 1.407(6) . ?
C1 C6 1.405(6) . ?
O15 C31 1.232(7) . ?
C4 C18 1.392(7) . ?
C6 C10 1.397(6) . ?
C8 C22 1.399(6) . ?
C8 C36 1.390(6) . ?
N1 C68 1.322(6) . ?
N1 C94 1.452(6) . ?
N1 C57 1.453(7) . ?
C10 H10 0.9500 . ?
C10 C54 1.389(7) . ?
O2 C70 1.242(7) . ?
C12 C14 1.414(7) . ?
C12 C34 1.413(7) . ?
C14 C44 1.397(7) . ?
C16 C30 1.415(6) . ?
C16 C38 1.398(6) . ?
C18 H18 0.9500 . ?
C18 C54 1.394(7) . ?
C20 C24 1.382(7) . ?
C20 C28 1.410(6) . ?
C22 C42 1.415(6) . ?
C24 H24 0.9500 . ?
C24 C80 1.390(7) . ?
C26 C28 1.419(6) . ?
C26 C46 1.388(7) . ?
N4 C53 1.334(8) . ?
N4 C15 1.482(9) . ?
N4 C67 1.455(9) . ?
C30 C66 1.406(6) . ?
C32 C58 1.411(6) . ?
C32 C76 1.395(6) . ?
C34 C40 1.399(6) . ?
C36 H36 0.9500 . ?
C36 C64 1.395(7) . ?
C38 H38 0.9500 . ?
C38 C78 1.383(7) . ?
C40 H40 0.9500 . ?
C40 C50 1.403(7) . ?
C42 C56 1.399(6) . ?
C44 H44 0.9500 . ?
C44 C50 1.387(7) . ?
C46 H46 0.9500 . ?
C46 C80 1.404(7) . ?
C48 H48 0.9500 . ?
C48 C62 1.390(6) . ?
C48 C74 1.389(7) . ?
C50 C13 1.538(7) . ?
C52 C88 1.399(6) . ?
C52 C96 1.390(6) . ?
C54 C63 1.526(8) . ?
C56 H56 0.9500 . ?
C56 C64 1.395(7) . ?
C58 C62 1.417(6) . ?
C60 C86 1.403(6) . ?
C60 C88 1.416(6) . ?
C64 C29 1.537(7) . ?
C66 C84 1.391(7) . ?
C68 H68 0.9500 . ?
N2 C27 1.438(8) . ?
N2 C2 1.444(7) . ?
N2 C33 1.337(7) . ?
C70 H70 0.9500 . ?
C72 C82 1.403(6) . ?
C72 C92 1.400(6) . ?
C74 C76 1.386(7) . ?
C74 C61 1.526(7) . ?
N3 C31 1.346(8) . ?
N3 C17 1.452(9) . ?
N3 C5 1.445(11) . ?
C76 H76 0.9500 . ?
C78 C84 1.391(7) . ?
C78 C55 1.532(7) . ?
C80 C7 1.528(7) . ?
C82 C90 1.418(6) . ?
C84 H84 0.9500 . ?
C86 H86 0.9500 . ?
C86 C3 1.388(7) . ?
C90 C51 1.390(6) . ?
C92 H92 0.9500 . ?
C92 C25 1.393(7) . ?
C94 H94A 0.9800 . ?
C94 H94B 0.9800 . ?
C94 H94C 0.9800 . ?
C96 H96 0.9500 . ?
C96 C3 1.395(7) . ?
C3 C59 1.545(7) . ?
C49 H49A 0.9800 . ?
C49 H49B 0.9800 . ?
C49 H49C 0.9800 . ?
C25 C51 1.393(7) . ?
C25 C71 1.529(7) . ?
C51 H51 0.9500 . ?
C13 C9 1.497(10) . ?
C13 C19 1.534(11) . ?
C13 C89 1.489(10) . ?
C53 H53 0.9500 . ?
C27 H27A 0.9800 . ?
C27 H27B 0.9800 . ?
C27 H27C 0.9800 . ?
C55 C69 1.521(9) . ?
C55 C73 1.518(11) . ?
C55 C77 1.532(10) . ?
C7 C81 1.543(11) . ?
C7 C41 1.496(10) . ?
C7 C21 1.520(11) . ?
C57 H57A 0.9800 . ?
C57 H57B 0.9800 . ?
C57 H57C 0.9800 . ?
C29 C37 1.506(10) . ?
C29 C83 1.558(12) . ?
C29 C87 1.483(11) . ?
C59 C23 1.490(16) . ?
C59 C93 1.438(13) . ?
C59 C47 1.454(13) . ?
C15 H15A 0.9800 . ?
C15 H15B 0.9800 . ?
C15 H15C 0.9800 . ?
C61 C65 1.523(9) . ?
C61 C75 1.527(9) . ?
C61 C79 1.546(10) . ?
C31 H31 0.9500 . ?
C63 C11 1.481(14) . ?
C63 C91 1.460(17) . ?
C63 C95 1.525(19) . ?
C2 H2A 0.9800 . ?
C2 H2B 0.9800 . ?
C2 H2C 0.9800 . ?
C65 H65A 0.9800 . ?
C65 H65B 0.9800 . ?
C65 H65C 0.9800 . ?
C33 H33 0.9500 . ?
C67 H67A 0.9800 . ?
C67 H67B 0.9800 . ?
C67 H67C 0.9800 . ?
C17 H17A 0.9800 . ?
C17 H17B 0.9800 . ?
C17 H17C 0.9800 . ?
O17 H17 0.8400 . ?
O17 C35 1.324(11) . ?
C69 H69A 0.9800 . ?
C69 H69B 0.9800 . ?
C69 H69C 0.9800 . ?
C35 H35A 0.9800 . ?
C35 H35B 0.9800 . ?
C35 H35C 0.9800 . ?
C71 C39 1.524(12) . ?
C71 C85 1.522(14) . ?
C71 C43 1.516(14) . ?
C9 H9A 0.9800 . ?
C9 H9B 0.9800 . ?
C9 H9C 0.9800 . ?
C73 H73A 0.9800 . ?
C73 H73B 0.9800 . ?
C73 H73C 0.9800 . ?
C37 H37A 0.9800 . ?
C37 H37B 0.9800 . ?
C37 H37C 0.9800 . ?
C75 H75A 0.9800 . ?
C75 H75B 0.9800 . ?
C75 H75C 0.9800 . ?
C19 H19A 0.9800 . ?
C19 H19B 0.9800 . ?
C19 H19C 0.9800 . ?
C77 H77A 0.9800 . ?
C77 H77B 0.9800 . ?
C77 H77C 0.9800 . ?
C39 H39A 0.9800 . ?
C39 H39B 0.9800 . ?
C39 H39C 0.9800 . ?
C79 H79A 0.9800 . ?
C79 H79B 0.9800 . ?
C79 H79C 0.9800 . ?
O9 H9 0.8400 . ?
O9 C45 1.257(18) . ?
C5 H5A 0.9800 . ?
C5 H5B 0.9800 . ?
C5 H5C 0.9800 . ?
C81 H81A 0.9800 . ?
C81 H81B 0.9800 . ?
C81 H81C 0.9800 . ?
C41 H41A 0.9800 . ?
C41 H41B 0.9800 . ?
C41 H41C 0.9800 . ?
C83 H83A 0.9800 . ?
C83 H83B 0.9800 . ?
C83 H83C 0.9800 . ?
C21 H21A 0.9800 . ?
C21 H21B 0.9800 . ?
C21 H21C 0.9800 . ?
C85 H85A 0.9800 . ?
C85 H85B 0.9800 . ?
C85 H85C 0.9800 . ?
C43 H43A 0.9801 . ?
C43 H43B 0.9800 . ?
C43 H43C 0.9800 . ?
C87 H87A 0.9800 . ?
C87 H87B 0.9800 . ?
C87 H87C 0.9800 . ?
C11 H11A 0.9800 . ?
C11 H11B 0.9800 . ?
C11 H11C 0.9800 . ?
C89 H89A 0.9800 . ?
C89 H89B 0.9800 . ?
C89 H89C 0.9800 . ?
C45 H45A 0.9801 . ?
C45 H45B 0.9801 . ?
C45 H45C 0.9800 . ?
C91 H91A 0.9800 . ?
C91 H91B 0.9800 . ?
C91 H91C 0.9800 . ?
C23 H23A 0.9800 . ?
C23 H23B 0.9800 . ?
C23 H23C 0.9800 . ?
C93 H93A 0.9800 . ?
C93 H93B 0.9800 . ?
C93 H93C 0.9800 . ?
C47 H47A 0.9799 . ?
C47 H47B 0.9802 . ?
C47 H47C 0.9803 . ?
C95 H95A 0.9800 . ?
C95 H95B 0.9800 . ?
C95 H95C 0.9800 . ?

loop_
_geom_torsion_atom_site_label_1
_geom_torsion_atom_site_label_2
_geom_torsion_atom_site_label_3
_geom_torsion_atom_site_label_4
_geom_torsion
_geom_torsion_site_symmetry_1
_geom_torsion_site_symmetry_2
_geom_torsion_site_symmetry_3
_geom_torsion_site_symmetry_4
_geom_torsion_publ_flag
Eu1 S1 C16 C30 -0.9(4) 2_776 . . . ?
Eu1 S1 C16 C38 179.7(4) 2_776 . . . ?
Eu1 S1 C72 C82 8.9(4) 2_776 . . . ?
Eu1 S1 C72 C92 -172.5(4) 2_776 . . . ?
Eu1 S4 C6 C1 5.4(4) . . . . ?
Eu1 S4 C6 C10 -171.8(4) . . . . ?
Eu1 S4 C32 C58 -7.1(4) . . . . ?
Eu1 S4 C32 C76 172.6(4) . . . . ?
Eu1 O1 C1 C4 169.7(3) . . . . ?
Eu1 O1 C1 C6 -11.7(6) . . . . ?
Eu1 O10 C82 C72 -6.9(6) 2_776 . . . ?
Eu1 O10 C82 C90 173.2(3) 2_776 . . . ?
Eu1 O16 C58 C32 5.7(6) . . . . ?
Eu1 O16 C58 C62 -173.8(3) . . . . ?
Eu1 O18 C30 C16 2.3(6) 2_776 . . . ?
Eu1 O18 C30 C66 -179.4(3) 2_776 . . . ?
Eu1 O5 C68 N1 165.3(5) . . . . ?
Eu4 S6 C4 C1 -6.9(4) . . . . ?
Eu4 S6 C4 C18 173.5(4) . . . . ?
Eu4 S6 C66 C30 0.4(4) . . . . ?
Eu4 S6 C66 C84 178.4(4) . . . . ?
Eu4 S7 C62 C48 -174.1(4) 2_776 . . . ?
Eu4 S7 C62 C58 5.8(4) 2_776 . . . ?
Eu4 S7 C90 C82 -3.8(4) 2_776 . . . ?
Eu4 S7 C90 C51 173.9(4) 2_776 . . . ?
Eu4 O1 C1 C4 7.9(6) . . . . ?
Eu4 O1 C1 C6 -173.5(3) . . . . ?
Eu4 O10 C82 C72 -172.4(3) 2_776 . . . ?
Eu4 O10 C82 C90 7.6(6) 2_776 . . . ?
Eu4 O16 C58 C32 176.8(3) 2_776 . . . ?
Eu4 O16 C58 C62 -2.7(6) 2_776 . . . ?
Eu4 O18 C30 C16 -176.0(3) . . . . ?
Eu4 O18 C30 C66 2.3(6) . . . . ?
Eu4 O3 C53 N4 -138.6(5) . . . . ?
Eu4 O13 C33 N2 -137.8(5) . . . . ?
Eu2 S5 C8 C22 5.0(4) 2_667 . . . ?
Eu2 S5 C8 C36 -176.3(4) 2_667 . . . ?
Eu2 S5 C14 C12 -3.4(4) 2_667 . . . ?
Eu2 S5 C14 C44 176.6(4) 2_667 . . . ?
Eu2 S3 C26 C28 4.0(4) . . . . ?
Eu2 S3 C26 C46 -178.3(4) . . . . ?
Eu2 S3 C52 C88 -5.9(4) . . . . ?
Eu2 S3 C52 C96 174.3(4) . . . . ?
Eu2 O4 C22 C8 -6.0(6) 2_667 . . . ?
Eu2 O4 C22 C42 175.5(3) 2_667 . . . ?
Eu2 O6 C88 C52 7.7(6) . . . . ?
Eu2 O6 C88 C60 -173.2(3) . . . . ?
Eu2 O8 C12 C14 4.8(6) 2_667 . . . ?
Eu2 O8 C12 C34 -176.2(3) 2_667 . . . ?
Eu2 O12 C28 C20 178.5(3) . . . . ?
Eu2 O12 C28 C26 -2.3(6) . . . . ?
Eu2 O11 C70 O2 -62.4(12) . . . . ?
Eu2 O15 C31 N3 161.9(5) . . . . ?
Eu3 S8 C20 C24 178.9(4) 2_667 . . . ?
Eu3 S8 C20 C28 -2.2(4) 2_667 . . . ?
Eu3 S8 C34 C12 5.1(4) 2_667 . . . ?
Eu3 S8 C34 C40 -175.9(4) 2_667 . . . ?
Eu3 S2 C42 C22 -2.7(4) . . . . ?
Eu3 S2 C42 C56 177.0(4) . . . . ?
Eu3 S2 C60 C86 -173.6(4) . . . . ?
Eu3 S2 C60 C88 6.7(4) . . . . ?
Eu3 O4 C22 C8 -175.1(3) . . . . ?
Eu3 O4 C22 C42 6.4(6) . . . . ?
Eu3 O6 C88 C52 172.6(3) . . . . ?
Eu3 O6 C88 C60 -8.4(6) . . . . ?
Eu3 O8 C12 C14 175.7(3) 2_667 . . . ?
Eu3 O8 C12 C34 -5.3(6) 2_667 . . . ?
Eu3 O12 C28 C20 2.8(6) 2_667 . . . ?
Eu3 O12 C28 C26 -178.0(3) 2_667 . . . ?
S1 C16 C30 O18 -0.5(6) . . . . ?
S1 C16 C30 C66 -178.9(3) . . . . ?
S1 C16 C38 C78 178.7(4) . . . . ?
S1 C72 C82 O10 -3.8(6) . . . . ?
S1 C72 C82 C90 176.1(3) . . . . ?
S1 C72 C92 C25 -176.6(5) . . . . ?
S4 C6 C10 C54 178.6(4) . . . . ?
S4 C32 C58 O16 3.0(6) . . . . ?
S4 C32 C58 C62 -177.5(3) . . . . ?
S4 C32 C76 C74 179.5(4) . . . . ?
S6 C4 C18 C54 177.6(4) . . . . ?
S6 C66 C84 C78 -176.2(4) . . . . ?
S8 C20 C24 C80 179.8(4) . . . . ?
S8 C20 C28 O12 0.4(6) . . . . ?
S8 C20 C28 C26 -178.9(3) . . . . ?
S8 C34 C40 C50 -177.3(4) . . . . ?
S2 C42 C56 C64 179.7(4) . . . . ?
S2 C60 C86 C3 -178.5(4) . . . . ?
S2 C60 C88 O6 -1.2(6) . . . . ?
S2 C60 C88 C52 177.8(3) . . . . ?
S5 C8 C22 O4 -1.1(6) . . . . ?
S5 C8 C22 C42 177.5(3) . . . . ?
S5 C8 C36 C64 -176.9(4) . . . . ?
S5 C14 C44 C50 178.6(4) . . . . ?
S3 C26 C28 O12 -2.2(6) . . . . ?
S3 C26 C28 C20 177.1(3) . . . . ?
S3 C26 C46 C80 -177.4(4) . . . . ?
S3 C52 C88 O6 0.9(6) . . . . ?
S3 C52 C88 C60 -178.2(3) . . . . ?
S3 C52 C96 C3 179.1(4) . . . . ?
S7 C90 C51 C25 -178.1(5) . . . . ?
O1 C1 C4 S6 1.8(6) . . . . ?
O1 C1 C4 C18 -178.7(4) . . . . ?
O1 C1 C6 S4 1.7(6) . . . . ?
O1 C1 C6 C10 178.9(4) . . . . ?
O4 C22 C42 S2 -1.1(6) . . . . ?
O4 C22 C42 C56 179.2(4) . . . . ?
O8 C12 C14 S5 0.4(6) . . . . ?
O8 C12 C14 C44 -179.6(4) . . . . ?
O8 C12 C34 S8 -1.6(6) . . . . ?
O8 C12 C34 C40 179.5(4) . . . . ?
O10 C82 C90 S7 -0.7(6) . . . . ?
O10 C82 C90 C51 -178.3(4) . . . . ?
O16 C58 C62 S7 -3.6(6) . . . . ?
O16 C58 C62 C48 176.3(4) . . . . ?
O18 C30 C66 S6 -1.6(6) . . . . ?
O18 C30 C66 C84 -179.4(4) . . . . ?
C1 C4 C18 C54 -2.0(8) . . . . ?
C1 C6 C10 C54 1.4(8) . . . . ?
C4 S6 C66 C30 -100.6(4) . . . . ?
C4 S6 C66 C84 77.3(4) . . . . ?
C4 C1 C6 S4 -179.6(3) . . . . ?
C4 C1 C6 C10 -2.4(7) . . . . ?
C4 C18 C54 C10 0.8(8) . . . . ?
C4 C18 C54 C63 179.7(5) . . . . ?
C6 S4 C32 C58 95.1(4) . . . . ?
C6 S4 C32 C76 -85.2(4) . . . . ?
C6 C1 C4 S6 -176.9(3) . . . . ?
C6 C1 C4 C18 2.7(7) . . . . ?
C6 C10 C54 C18 -0.5(8) . . . . ?
C6 C10 C54 C63 -179.4(5) . . . . ?
C8 S5 C14 C12 97.7(4) . . . . ?
C8 S5 C14 C44 -82.2(4) . . . . ?
C8 C22 C42 S2 -179.7(3) . . . . ?
C8 C22 C42 C56 0.6(7) . . . . ?
C8 C36 C64 C56 -1.8(8) . . . . ?
C8 C36 C64 C29 177.4(5) . . . . ?
C10 C54 C63 C11 -151.9(8) . . . . ?
C10 C54 C63 C91 -16.0(11) . . . . ?
C10 C54 C63 C95 97.5(10) . . . . ?
C12 C14 C44 C50 -1.4(7) . . . . ?
C12 C34 C40 C50 1.6(7) . . . . ?
C14 S5 C8 C22 -96.7(4) . . . . ?
C14 S5 C8 C36 82.0(4) . . . . ?
C14 C12 C34 S8 177.5(3) . . . . ?
C14 C12 C34 C40 -1.4(7) . . . . ?
C14 C44 C50 C40 1.4(7) . . . . ?
C14 C44 C50 C13 178.7(5) . . . . ?
C16 S1 C72 C82 -92.9(4) . . . . ?
C16 S1 C72 C92 85.8(4) . . . . ?
C16 C30 C66 S6 176.9(3) . . . . ?
C16 C30 C66 C84 -1.0(7) . . . . ?
C16 C38 C78 C84 1.3(8) . . . . ?
C16 C38 C78 C55 -178.6(5) . . . . ?
C18 C54 C63 C11 29.3(10) . . . . ?
C18 C54 C63 C91 165.1(9) . . . . ?
C18 C54 C63 C95 -81.4(10) . . . . ?
C20 S8 C34 C12 -97.7(4) . . . . ?
C20 S8 C34 C40 81.2(4) . . . . ?
C20 C24 C80 C46 -1.3(8) . . . . ?
C20 C24 C80 C7 -177.9(5) . . . . ?
C22 C8 C36 C64 1.9(8) . . . . ?
C22 C42 C56 C64 -0.7(7) . . . . ?
C24 C20 C28 O12 179.3(4) . . . . ?
C24 C20 C28 C26 0.0(7) . . . . ?
C24 C80 C7 C81 -15.5(10) . . . . ?
C24 C80 C7 C41 -139.6(9) . . . . ?
C24 C80 C7 C21 100.8(8) . . . . ?
C26 S3 C52 C88 95.1(4) . . . . ?
C26 S3 C52 C96 -84.7(4) . . . . ?
C26 C46 C80 C24 0.7(8) . . . . ?
C26 C46 C80 C7 177.4(5) . . . . ?
C28 C20 C24 C80 0.9(8) . . . . ?
C28 C26 C46 C80 0.2(8) . . . . ?
C30 C16 C38 C78 -0.7(8) . . . . ?
C30 C66 C84 C78 1.7(8) . . . . ?
C32 S4 C6 C1 -95.8(4) . . . . ?
C32 S4 C6 C10 86.9(4) . . . . ?
C32 C58 C62 S7 176.9(3) . . . . ?
C32 C58 C62 C48 -3.2(7) . . . . ?
C34 S8 C20 C24 -79.4(4) . . . . ?
C34 S8 C20 C28 99.6(4) . . . . ?
C34 C12 C14 S5 -178.7(3) . . . . ?
C34 C12 C14 C44 1.3(7) . . . . ?
C34 C40 C50 C44 -1.6(7) . . . . ?
C34 C40 C50 C13 -178.8(5) . . . . ?
C36 C8 C22 O4 -179.8(4) . . . . ?
C36 C8 C22 C42 -1.2(7) . . . . ?
C36 C64 C29 C37 -14.8(9) . . . . ?
C36 C64 C29 C83 -127.5(8) . . . . ?
C36 C64 C29 C87 109.3(10) . . . . ?
C38 C16 C30 O18 178.9(4) . . . . ?
C38 C16 C30 C66 0.5(7) . . . . ?
C38 C78 C84 C66 -1.8(8) . . . . ?
C38 C78 C55 C69 2.8(9) . . . . ?
C38 C78 C55 C73 123.8(7) . . . . ?
C38 C78 C55 C77 -117.5(7) . . . . ?
C40 C50 C13 C9 -158.6(7) . . . . ?
C40 C50 C13 C19 -43.5(8) . . . . ?
C40 C50 C13 C89 77.6(9) . . . . ?
C42 S2 C60 C86 84.4(4) . . . . ?
C42 S2 C60 C88 -95.4(4) . . . . ?
C42 C56 C64 C36 1.2(7) . . . . ?
C42 C56 C64 C29 -178.0(5) . . . . ?
C44 C50 C13 C9 24.3(9) . . . . ?
C44 C50 C13 C19 139.4(7) . . . . ?
C44 C50 C13 C89 -99.5(9) . . . . ?
C46 C26 C28 O12 -179.8(4) . . . . ?
C46 C26 C28 C20 -0.6(7) . . . . ?
C46 C80 C7 C81 167.9(8) . . . . ?
C46 C80 C7 C41 43.9(10) . . . . ?
C46 C80 C7 C21 -75.7(8) . . . . ?
C48 C74 C76 C32 -0.9(7) . . . . ?
C48 C74 C61 C65 -177.2(6) . . . . ?
C48 C74 C61 C75 -54.5(8) . . . . ?
C48 C74 C61 C79 64.6(7) . . . . ?
C52 S3 C26 C28 -97.5(4) . . . . ?
C52 S3 C26 C46 80.3(4) . . . . ?
C52 C96 C3 C86 0.0(8) . . . . ?
C52 C96 C3 C59 -179.2(5) . . . . ?
C56 C64 C29 C37 164.4(7) . . . . ?
C56 C64 C29 C83 51.7(9) . . . . ?
C56 C64 C29 C87 -71.5(11) . . . . ?
C58 C32 C76 C74 -0.9(7) . . . . ?
C60 S2 C42 C22 98.7(4) . . . . ?
C60 S2 C42 C56 -81.6(4) . . . . ?
C60 C86 C3 C96 -0.2(8) . . . . ?
C60 C86 C3 C59 178.9(5) . . . . ?
C62 S7 C90 C82 98.0(4) . . . . ?
C62 S7 C90 C51 -84.3(4) . . . . ?
C62 C48 C74 C76 0.4(8) . . . . ?
C62 C48 C74 C61 -178.2(5) . . . . ?
C66 S6 C4 C1 94.4(4) . . . . ?
C66 S6 C4 C18 -85.2(4) . . . . ?
C72 S1 C16 C30 101.1(4) . . . . ?
C72 S1 C16 C38 -78.3(4) . . . . ?
C72 C82 C90 S7 179.3(3) . . . . ?
C72 C82 C90 C51 1.7(7) . . . . ?
C72 C92 C25 C51 -0.6(9) . . . . ?
C72 C92 C25 C71 179.4(6) . . . . ?
C74 C48 C62 S7 -178.4(4) . . . . ?
C74 C48 C62 C58 1.7(7) . . . . ?
C76 C32 C58 O16 -176.7(4) . . . . ?
C76 C32 C58 C62 2.8(6) . . . . ?
C76 C74 C61 C65 4.2(9) . . . . ?
C76 C74 C61 C75 127.0(6) . . . . ?
C76 C74 C61 C79 -113.9(6) . . . . ?
C82 C72 C92 C25 2.0(8) . . . . ?
C82 C90 C51 C25 -0.5(8) . . . . ?
C84 C78 C55 C69 -177.1(6) . . . . ?
C84 C78 C55 C73 -56.1(8) . . . . ?
C84 C78 C55 C77 62.6(8) . . . . ?
C86 C60 C88 O6 179.0(4) . . . . ?
C86 C60 C88 C52 -1.9(7) . . . . ?
C86 C3 C59 C23 176.3(8) . . . . ?
C86 C3 C59 C93 -66.6(13) . . . . ?
C86 C3 C59 C47 49.7(13) . . . . ?
C88 C52 C96 C3 -0.7(8) . . . . ?
C88 C60 C86 C3 1.3(8) . . . . ?
C90 S7 C62 C48 84.0(4) . . . . ?
C90 S7 C62 C58 -96.1(4) . . . . ?
C92 C72 C82 O10 177.6(5) . . . . ?
C92 C72 C82 C90 -2.5(7) . . . . ?
C92 C25 C51 C90 -0.1(9) . . . . ?
C92 C25 C71 C39 -0.1(11) . . . . ?
C92 C25 C71 C85 115.7(9) . . . . ?
C92 C25 C71 C43 -125.4(9) . . . . ?
C94 N1 C68 O5 177.7(5) . . . . ?
C96 C52 C88 O6 -179.3(4) . . . . ?
C96 C52 C88 C60 1.7(7) . . . . ?
C96 C3 C59 C23 -4.6(10) . . . . ?
C96 C3 C59 C93 112.5(12) . . . . ?
C96 C3 C59 C47 -131.2(12) . . . . ?
C51 C25 C71 C39 179.9(7) . . . . ?
C51 C25 C71 C85 -64.2(10) . . . . ?
C51 C25 C71 C43 54.6(11) . . . . ?
C27 N2 C33 O13 2.4(9) . . . . ?
C55 C78 C84 C66 178.1(5) . . . . ?
C57 N1 C68 O5 -1.3(8) . . . . ?
C15 N4 C53 O3 2.5(10) . . . . ?
C61 C74 C76 C32 177.7(5) . . . . ?
C2 N2 C33 O13 -178.8(5) . . . . ?
C67 N4 C53 O3 177.9(7) . . . . ?
C17 N3 C31 O15 174.0(7) . . . . ?
C71 C25 C51 C90 179.9(6) . . . . ?
C5 N3 C31 O15 -6.7(11) . . . . ?

loop_
_smtbx_masks_void_nr
_smtbx_masks_void_average_x
_smtbx_masks_void_average_y
_smtbx_masks_void_average_z
_smtbx_masks_void_volume
_smtbx_masks_void_count_electrons
_smtbx_masks_void_content
1 0.000 0.000 0.000 121.8 0.0 ?
2 0.094 0.392 0.592 7.3 0.0 ?
3 0.178 0.460 0.364 39.5 6.5 '0.33 CH3OH'
4 -0.178 0.540 0.636 39.5 6.0 '0.33 CH3OH'
5 -0.094 0.608 0.408 7.3 0.0 ?
6 0.379 0.587 0.668 17.8 0.0 ?
7 0.500 0.500 0.500 30.6 0.0 ?
8 0.422 0.758 0.367 7.3 0.9 ?
9 0.437 0.919 0.720 8.6 2.2 ?
10 0.563 0.081 0.280 8.6 2.1 ?
11 0.578 0.242 0.633 7.3 0.9 ?
12 0.621 0.413 0.332 17.8 0.0 ?
